data_4341706
loop_
_publ_author_name
'Liu, Xiao-Cun'
'Wu, Zhen'
'Xia, Sheng-Qing'
'Tao, Xu-Tang'
'Bobev, Svilen'

_publ_section_title
;
 Structural Variability versus Structural Flexibility. A Case Study of
 Eu9Cd4+xSb9 and Ca9Mn4+xSb9 (x &#x2248; (1)/2).
;
_journal_issue 3
_journal_name_full 'Inorganic chemistry'
_journal_page_first 947
_journal_page_last 955
_journal_paper_doi 10.1021/ic5023505
_journal_volume 54
_journal_year 2015
_chemical_formula_sum 'Ca9 Mn4.4 Sb9'
_chemical_formula_weight 1698.21
_chemical_name_systematic
; 
 ? 
;
_space_group_IT_number 62
_symmetry_cell_setting orthorhombic
_symmetry_space_group_name_Hall '-P 2ac 2n'
_symmetry_space_group_name_H-M 'P n m a'
_atom_sites_solution_primary direct
_atom_sites_solution_secondary difmap
_audit_creation_method SHELXL-97
_cell_angle_alpha 90.00
_cell_angle_beta 90.00
_cell_angle_gamma 90.00
_cell_formula_units_Z 4
_cell_length_a 12.467(2)
_cell_length_b 4.6227(9)
_cell_length_c 44.067(8)
_cell_measurement_reflns_used 990
_cell_measurement_temperature 120(2)
_cell_measurement_theta_max 28.18
_cell_measurement_theta_min 2.83
_cell_volume 2539.6(8)
_computing_cell_refinement 'Bruker SMART'
_computing_data_collection 'Bruker SMART'
_computing_data_reduction 'Bruker SAINT'
_computing_molecular_graphics 'Bruker SHELXTL'
_computing_publication_material 'Bruker SHELXTL'
_computing_structure_refinement 'SHELXL-97 (Sheldrick, 1997)'
_computing_structure_solution 'SHELXS-97 (Sheldrick, 1990)'
_diffrn_ambient_temperature 120(2)
_diffrn_measured_fraction_theta_full 0.934
_diffrn_measured_fraction_theta_max 0.934
_diffrn_measurement_device_type 'CCD area detector'
_diffrn_measurement_method 'phi and omega scans'
_diffrn_radiation_monochromator graphite
_diffrn_radiation_source 'fine-focus sealed tube'
_diffrn_radiation_type MoK\a
_diffrn_radiation_wavelength 0.71073
_diffrn_reflns_av_R_equivalents 0.0760
_diffrn_reflns_av_sigmaI/netI 0.0582
_diffrn_reflns_limit_h_max 16
_diffrn_reflns_limit_h_min -16
_diffrn_reflns_limit_k_max 6
_diffrn_reflns_limit_k_min -5
_diffrn_reflns_limit_l_max 56
_diffrn_reflns_limit_l_min -55
_diffrn_reflns_number 20241
_diffrn_reflns_theta_full 28.26
_diffrn_reflns_theta_max 28.26
_diffrn_reflns_theta_min 1.70
_exptl_absorpt_coefficient_mu 13.305
_exptl_absorpt_correction_T_max 0.7767
_exptl_absorpt_correction_T_min 0.5282
_exptl_absorpt_correction_type multi-scan
_exptl_crystal_colour black
_exptl_crystal_density_diffrn 4.441
_exptl_crystal_density_method 'not measured'
_exptl_crystal_description irregular
_exptl_crystal_F_000 2996
_exptl_crystal_size_max 0.05
_exptl_crystal_size_mid 0.03
_exptl_crystal_size_min 0.02
_refine_diff_density_max 7.780
_refine_diff_density_min -2.344
_refine_diff_density_rms 0.458
_refine_ls_extinction_coef 0.000133(19)
_refine_ls_extinction_expression Fc^*^=kFc[1+0.001xFc^2^\l^3^/sin(2\q)]^-1/4^
_refine_ls_extinction_method SHELXL
_refine_ls_goodness_of_fit_ref 1.113
_refine_ls_matrix_type full
_refine_ls_number_parameters 153
_refine_ls_number_reflns 3291
_refine_ls_number_restraints 0
_refine_ls_restrained_S_all 1.113
_refine_ls_R_factor_all 0.0800
_refine_ls_R_factor_gt 0.0588
_refine_ls_shift/su_max 0.001
_refine_ls_shift/su_mean 0.000
_refine_ls_structure_factor_coef Fsqd
_refine_ls_weighting_details 'calc w=1/[\s^2^(Fo^2^)+(0.0222P)^2^+124.7385P] where P=(Fo^2^+2Fc^2^)/3'
_refine_ls_weighting_scheme calc
_refine_ls_wR_factor_gt 0.1074
_refine_ls_wR_factor_ref 0.1167
_reflns_number_gt 2648
_reflns_number_total 3291
_reflns_threshold_expression >2sigma(I)
_cod_data_source_file ic5023505_si_003.cif
_cod_data_source_block I
_cod_depositor_comments
;
The following automatic conversions were performed:

'_symmetry_cell_setting' value 'Orthorhombic' changed to
'orthorhombic' according to
/home/saulius/struct/COD-crude-data--automatic-downloads/rss-feeds/ACS/lib/dictionaries/cif_core.dic
dictionary named 'cif_core.dic' version 2.4.2 from 2011-04-26.

Automatic conversion script
Id: cif_fix_values 2935 2014-11-11 08:27:57Z andrius 

 Adding full bibliography for 4341703--4341709.cif.
;
_cod_original_cell_volume 2539.7(8)
_cod_original_sg_symbol_H-M Pnma
_cod_original_formula_sum 'Ca9 Mn4.40 Sb9'
_cod_database_code 4341706

loop_
_symmetry_equiv_pos_as_xyz
'x, y, z'
'-x+1/2, -y, z+1/2'
'-x, y+1/2, -z'
'x+1/2, -y+1/2, -z+1/2'
'-x, -y, -z'
'x-1/2, y, -z-1/2'
'x, -y-1/2, z'
'-x-1/2, y-1/2, z-1/2'

loop_
_atom_site_label
_atom_site_type_symbol
_atom_site_fract_x
_atom_site_fract_y
_atom_site_fract_z
_atom_site_U_iso_or_equiv
_atom_site_adp_type
_atom_site_occupancy
_atom_site_symmetry_multiplicity
_atom_site_calc_flag
_atom_site_refinement_flags
Sb1 Sb 0.25121(10) 0.2500 0.44955(3) 0.0105(3) Uani 1 2 d S
Sb2 Sb 0.27528(9) 0.2500 0.29840(3) 0.0067(2) Uani 1 2 d S
Sb3 Sb 0.50585(10) 0.2500 0.62034(3) 0.0089(3) Uani 1 2 d S
Sb4 Sb 0.55170(11) 0.2500 0.77977(3) 0.0151(3) Uani 1 2 d S
Sb5 Sb 0.60561(10) 0.2500 0.46823(3) 0.0092(3) Uani 1 2 d S
Sb6 Sb 0.62101(9) 0.2500 0.29514(3) 0.0069(2) Uani 1 2 d S
Sb7 Sb 0.87493(11) 0.2500 0.62973(3) 0.0135(3) Uani 1 2 d S
Sb8 Sb 0.81251(10) 0.2500 0.37557(3) 0.0100(3) Uani 1 2 d S
Sb9A Sb 0.0556(2) 0.2500 0.54573(6) 0.0112(4) Uani 0.593(3) 2 d SP
Sb9B Sb 0.0880(3) 0.2500 0.53447(9) 0.0112(4) Uani 0.407(3) 2 d SP
Mn1 Mn 0.4417(2) 0.2500 0.25416(6) 0.0084(5) Uani 1 2 d S
Mn2 Mn 0.5925(2) 0.2500 0.35933(6) 0.0081(5) Uani 1 2 d S
Mn3 Mn 0.8215(5) 0.2500 0.68397(15) 0.008(2) Uani 0.404(12) 2 d SP
Mn4 Mn 0.0679(4) 0.2500 0.60944(12) 0.0070(7) Uani 0.477(5) 2 d SP
Mn5 Mn 0.8504(4) 0.2500 0.57119(11) 0.0070(7) Uani 0.523(5) 2 d SP
Mn6A Mn 0.3031(8) 0.2500 0.5085(2) 0.0137(8) Uani 0.310(6) 2 d SP
Mn6B Mn 0.3997(3) 0.2500 0.49737(10) 0.0137(8) Uani 0.690(6) 2 d SP
Ca1 Ca 0.0163(5) 0.1665(11) 0.41917(13) 0.0172(13) Uani 0.50 1 d P
Ca2 Ca 0.0250(3) 0.2500 0.32705(9) 0.0175(8) Uani 1 2 d S
Ca3 Ca 0.2412(3) 0.2500 0.67123(9) 0.0121(7) Uani 1 2 d S
Ca4 Ca 0.2889(3) 0.2500 0.57924(10) 0.0172(8) Uani 1 2 d S
Ca5 Ca 0.3018(3) 0.2500 0.37477(9) 0.0115(7) Uani 1 2 d S
Ca6 Ca 0.3055(3) 0.2500 0.75240(11) 0.0216(10) Uani 1 2 d S
Ca7 Ca 0.5525(3) 0.2500 0.69111(8) 0.0093(7) Uani 1 2 d S
Ca8 Ca 0.5748(3) 0.2500 0.55124(10) 0.0240(10) Uani 1 2 d S
Ca9 Ca 0.8464(4) 0.2500 0.50116(13) 0.0479(16) Uani 1 2 d S

loop_
_atom_site_aniso_label
_atom_site_aniso_U_11
_atom_site_aniso_U_22
_atom_site_aniso_U_33
_atom_site_aniso_U_23
_atom_site_aniso_U_13
_atom_site_aniso_U_12
Sb1 0.0144(6) 0.0087(5) 0.0084(6) 0.000 0.0008(5) 0.000
Sb2 0.0065(5) 0.0063(5) 0.0072(6) 0.000 0.0003(4) 0.000
Sb3 0.0100(6) 0.0057(5) 0.0111(6) 0.000 -0.0007(5) 0.000
Sb4 0.0275(7) 0.0058(5) 0.0120(6) 0.000 -0.0094(6) 0.000
Sb5 0.0113(6) 0.0067(5) 0.0096(6) 0.000 0.0012(5) 0.000
Sb6 0.0073(5) 0.0062(5) 0.0074(6) 0.000 -0.0001(4) 0.000
Sb7 0.0190(7) 0.0063(5) 0.0152(7) 0.000 -0.0090(5) 0.000
Sb8 0.0064(5) 0.0139(6) 0.0096(6) 0.000 -0.0001(4) 0.000
Sb9A 0.0104(13) 0.0115(7) 0.0118(14) 0.000 0.0046(8) 0.000
Sb9B 0.0104(13) 0.0115(7) 0.0118(14) 0.000 0.0046(8) 0.000
Mn1 0.0108(13) 0.0069(12) 0.0077(13) 0.000 0.0004(11) 0.000
Mn2 0.0102(13) 0.0062(12) 0.0080(13) 0.000 0.0007(10) 0.000
Mn3 0.008(4) 0.002(3) 0.013(4) 0.000 0.006(3) 0.000
Mn4 0.0017(16) 0.0159(19) 0.0035(17) 0.000 0.0000(14) 0.000
Mn5 0.0017(16) 0.0159(19) 0.0035(17) 0.000 0.0000(14) 0.000
Mn6A 0.0162(19) 0.0116(18) 0.013(2) 0.000 -0.0005(15) 0.000
Mn6B 0.0162(19) 0.0116(18) 0.013(2) 0.000 -0.0005(15) 0.000
Ca1 0.020(3) 0.011(3) 0.020(3) -0.0005(17) 0.005(2) -0.0001(18)
Ca2 0.0134(19) 0.029(2) 0.0104(19) 0.000 -0.0027(15) 0.000
Ca3 0.0136(18) 0.0075(16) 0.0151(19) 0.000 0.0021(15) 0.000
Ca4 0.019(2) 0.0093(18) 0.023(2) 0.000 -0.0092(17) 0.000
Ca5 0.0098(18) 0.0141(18) 0.0107(19) 0.000 -0.0006(14) 0.000
Ca6 0.017(2) 0.0065(18) 0.041(3) 0.000 0.0185(19) 0.000
Ca7 0.0102(17) 0.0061(16) 0.0115(18) 0.000 -0.0043(14) 0.000
Ca8 0.014(2) 0.033(2) 0.024(2) 0.000 0.0049(18) 0.000
Ca9 0.028(3) 0.088(5) 0.028(3) 0.000 0.011(2) 0.000

loop_
_atom_type_symbol
_atom_type_description
_atom_type_scat_dispersion_real
_atom_type_scat_dispersion_imag
_atom_type_scat_source
Ca Ca 0.2262 0.3064 'International Tables Vol C Tables 4.2.6.8 and 6.1.1.4'
Mn Mn 0.3368 0.7283 'International Tables Vol C Tables 4.2.6.8 and 6.1.1.4'
Sb Sb -0.5866 1.5461 'International Tables Vol C Tables 4.2.6.8 and 6.1.1.4'

loop_
_geom_angle_atom_site_label_1
_geom_angle_atom_site_label_2
_geom_angle_atom_site_label_3
_geom_angle
_geom_angle_site_symmetry_1
_geom_angle_site_symmetry_3
Mn6A Sb1 Mn5 115.32(13) . 5_666
Mn6A Sb1 Mn5 115.32(13) . 5_656
Mn5 Sb1 Mn5 111.90(17) 5_666 5_656
Mn6A Sb1 Mn6B 27.3(2) . .
Mn5 Sb1 Mn6B 123.08(9) 5_666 .
Mn5 Sb1 Mn6B 123.08(9) 5_656 .
Mn6A Sb1 Ca8 81.10(17) . 5_666
Mn5 Sb1 Ca8 72.72(11) 5_666 5_666
Mn5 Sb1 Ca8 155.67(13) 5_656 5_666
Mn6B Sb1 Ca8 63.69(10) . 5_666
Mn6A Sb1 Ca8 81.10(16) . 5_656
Mn5 Sb1 Ca8 155.67(13) 5_666 5_656
Mn5 Sb1 Ca8 72.72(11) 5_656 5_656
Mn6B Sb1 Ca8 63.69(10) . 5_656
Ca8 Sb1 Ca8 93.63(12) 5_666 5_656
Mn6A Sb1 Ca1 128.2(2) . .
Mn5 Sb1 Ca1 63.47(13) 5_666 .
Mn5 Sb1 Ca1 49.92(13) 5_656 .
Mn6B Sb1 Ca1 154.96(14) . .
Ca8 Sb1 Ca1 134.44(12) 5_666 .
Ca8 Sb1 Ca1 121.78(12) 5_656 .
Mn6A Sb1 Ca1 128.2(2) . 7_565
Mn5 Sb1 Ca1 49.92(13) 5_666 7_565
Mn5 Sb1 Ca1 63.47(13) 5_656 7_565
Mn6B Sb1 Ca1 154.97(14) . 7_565
Ca8 Sb1 Ca1 121.78(11) 5_666 7_565
Ca8 Sb1 Ca1 134.43(12) 5_656 7_565
Ca1 Sb1 Ca1 13.66(18) . 7_565
Mn6A Sb1 Ca5 155.2(2) . .
Mn5 Sb1 Ca5 76.32(11) 5_666 .
Mn5 Sb1 Ca5 76.32(11) 5_656 .
Mn6B Sb1 Ca5 127.89(12) . .
Ca8 Sb1 Ca5 81.99(10) 5_666 .
Ca8 Sb1 Ca5 81.99(10) 5_656 .
Ca1 Sb1 Ca5 76.36(12) . .
Ca1 Sb1 Ca5 76.36(12) 7_565 .
Mn6A Sb1 Ca9 57.73(15) . 5_666
Mn5 Sb1 Ca9 58.88(13) 5_666 5_666
Mn5 Sb1 Ca9 127.63(13) 5_656 5_666
Mn6B Sb1 Ca9 75.87(12) . 5_666
Ca8 Sb1 Ca9 75.88(10) 5_666 5_666
Ca8 Sb1 Ca9 138.43(13) 5_656 5_666
Ca1 Sb1 Ca9 91.23(14) . 5_666
Ca1 Sb1 Ca9 81.93(14) 7_565 5_666
Ca5 Sb1 Ca9 134.05(8) . 5_666
Mn6A Sb1 Ca9 57.73(15) . 5_656
Mn5 Sb1 Ca9 127.63(13) 5_666 5_656
Mn5 Sb1 Ca9 58.88(13) 5_656 5_656
Mn6B Sb1 Ca9 75.87(12) . 5_656
Ca8 Sb1 Ca9 138.43(13) 5_666 5_656
Ca8 Sb1 Ca9 75.88(10) 5_656 5_656
Ca1 Sb1 Ca9 81.93(14) . 5_656
Ca1 Sb1 Ca9 91.23(14) 7_565 5_656
Ca5 Sb1 Ca9 134.05(8) . 5_656
Ca9 Sb1 Ca9 85.74(13) 5_666 5_656
Mn3 Sb2 Mn3 116.3(2) 5_666 5_656
Mn3 Sb2 Mn1 121.25(12) 5_666 .
Mn3 Sb2 Mn1 121.25(12) 5_656 .
Mn3 Sb2 Ca7 69.00(14) 5_666 5_666
Mn3 Sb2 Ca7 150.83(16) 5_656 5_666
Mn1 Sb2 Ca7 66.94(8) . 5_666
Mn3 Sb2 Ca7 150.83(16) 5_666 5_656
Mn3 Sb2 Ca7 68.99(14) 5_656 5_656
Mn1 Sb2 Ca7 66.95(8) . 5_656
Ca7 Sb2 Ca7 92.92(10) 5_666 5_656
Mn3 Sb2 Ca6 55.53(16) 5_666 2_564
Mn3 Sb2 Ca6 130.38(16) 5_656 2_564
Mn1 Sb2 Ca6 78.32(10) . 2_564
Ca7 Sb2 Ca6 77.43(8) 5_666 2_564
Ca7 Sb2 Ca6 144.91(12) 5_656 2_564
Mn3 Sb2 Ca6 130.38(16) 5_666 2_554
Mn3 Sb2 Ca6 55.53(16) 5_656 2_554
Mn1 Sb2 Ca6 78.32(10) . 2_554
Ca7 Sb2 Ca6 144.91(12) 5_666 2_554
Ca7 Sb2 Ca6 77.43(8) 5_656 2_554
Ca6 Sb2 Ca6 91.20(12) 2_564 2_554
Mn3 Sb2 Ca2 58.78(12) 5_666 .
Mn3 Sb2 Ca2 58.78(12) 5_656 .
Mn1 Sb2 Ca2 158.82(9) . .
Ca7 Sb2 Ca2 124.75(7) 5_666 .
Ca7 Sb2 Ca2 124.75(7) 5_656 .
Ca6 Sb2 Ca2 86.94(10) 2_564 .
Ca6 Sb2 Ca2 86.94(10) 2_554 .
Mn3 Sb2 Ca5 76.06(15) 5_666 .
Mn3 Sb2 Ca5 76.06(15) 5_656 .
Mn1 Sb2 Ca5 127.61(9) . .
Ca7 Sb2 Ca5 77.88(8) 5_666 .
Ca7 Sb2 Ca5 77.88(8) 5_656 .
Ca6 Sb2 Ca5 130.85(8) 2_564 .
Ca6 Sb2 Ca5 130.85(8) 2_554 .
Ca2 Sb2 Ca5 73.57(9) . .
Mn2 Sb3 Mn2 113.39(11) 5_666 5_656
Mn2 Sb3 Ca8 115.60(7) 5_666 .
Mn2 Sb3 Ca8 115.60(7) 5_656 .
Mn2 Sb3 Ca7 76.29(7) 5_666 .
Mn2 Sb3 Ca7 76.29(7) 5_656 .
Ca8 Sb3 Ca7 153.67(11) . .
Mn2 Sb3 Ca4 79.14(7) 5_666 .
Mn2 Sb3 Ca4 79.14(7) 5_656 .
Ca8 Sb3 Ca4 71.96(11) . .
Ca7 Sb3 Ca4 134.37(11) . .
Mn2 Sb3 Ca5 73.69(7) 5_666 5_666
Mn2 Sb3 Ca5 151.22(9) 5_656 5_666
Ca8 Sb3 Ca5 82.35(9) . 5_666
Ca7 Sb3 Ca5 78.75(8) . 5_666
Ca4 Sb3 Ca5 129.27(7) . 5_666
Mn2 Sb3 Ca5 151.22(9) 5_666 5_656
Mn2 Sb3 Ca5 73.69(7) 5_656 5_656
Ca8 Sb3 Ca5 82.35(9) . 5_656
Ca7 Sb3 Ca5 78.75(8) . 5_656
Ca4 Sb3 Ca5 129.27(7) . 5_656
Ca5 Sb3 Ca5 87.65(9) 5_666 5_656
Mn1 Sb4 Mn1 114.10(10) 5_666 5_656
Mn1 Sb4 Ca3 110.14(7) 5_666 6_657
Mn1 Sb4 Ca3 110.14(7) 5_656 6_657
Mn1 Sb4 Ca2 76.14(7) 5_666 2_565
Mn1 Sb4 Ca2 162.20(10) 5_656 2_565
Ca3 Sb4 Ca2 77.59(9) 6_657 2_565
Mn1 Sb4 Ca2 162.20(10) 5_666 2
Mn1 Sb4 Ca2 76.14(7) 5_656 2
Ca3 Sb4 Ca2 77.59(9) 6_657 2
Ca2 Sb4 Ca2 90.47(10) 2_565 2
Mn1 Sb4 Ca6 80.16(8) 5_666 .
Mn1 Sb4 Ca6 80.16(8) 5_656 .
Ca3 Sb4 Ca6 159.02(12) 6_657 .
Ca2 Sb4 Ca6 87.74(10) 2_565 .
Ca2 Sb4 Ca6 87.74(10) 2 .
Mn1 Sb4 Ca6 75.56(7) 5_666 6_657
Mn1 Sb4 Ca6 75.56(7) 5_656 6_657
Ca3 Sb4 Ca6 66.57(11) 6_657 6_657
Ca2 Sb4 Ca6 122.00(8) 2_565 6_657
Ca2 Sb4 Ca6 122.00(8) 2 6_657
Ca6 Sb4 Ca6 134.41(4) . 6_657
Mn6B Sb5 Mn6B 113.45(16) 5_666 5_656
Mn6B Sb5 Mn6A 27.2(2) 5_666 5_666
Mn6B Sb5 Mn6A 120.26(19) 5_656 5_666
Mn6B Sb5 Mn6A 120.26(19) 5_666 5_656
Mn6B Sb5 Mn6A 27.2(2) 5_656 5_656
Mn6A Sb5 Mn6A 112.9(3) 5_666 5_656
Mn6B Sb5 Mn6B 74.55(11) 5_666 .
Mn6B Sb5 Mn6B 74.55(11) 5_656 .
Mn6A Sb5 Mn6B 101.6(2) 5_666 .
Mn6A Sb5 Mn6B 101.6(2) 5_656 .
Mn6B Sb5 Ca9 77.46(10) 5_666 .
Mn6B Sb5 Ca9 77.46(10) 5_656 .
Mn6A Sb5 Ca9 57.96(17) 5_666 .
Mn6A Sb5 Ca9 57.96(17) 5_656 .
Mn6B Sb5 Ca9 127.63(13) . .
Mn6B Sb5 Ca8 63.00(11) 5_666 5_666
Mn6B Sb5 Ca8 134.74(12) 5_656 5_666
Mn6A Sb5 Ca8 78.15(18) 5_666 5_666
Mn6A Sb5 Ca8 161.6(2) 5_656 5_666
Mn6B Sb5 Ca8 60.81(9) . 5_666
Ca9 Sb5 Ca8 135.95(6) . 5_666
Mn6B Sb5 Ca8 134.74(12) 5_666 5_656
Mn6B Sb5 Ca8 62.99(11) 5_656 5_656
Mn6A Sb5 Ca8 161.6(2) 5_666 5_656
Mn6A Sb5 Ca8 78.14(18) 5_656 5_656
Mn6B Sb5 Ca8 60.81(9) . 5_656
Ca9 Sb5 Ca8 135.95(6) . 5_656
Ca8 Sb5 Ca8 87.66(11) 5_666 5_656
Mn6B Sb5 Ca4 77.12(9) 5_666 5_666
Mn6B Sb5 Ca4 156.81(12) 5_656 5_666
Mn6A Sb5 Ca4 60.0(2) 5_666 5_666
Mn6A Sb5 Ca4 129.7(2) 5_656 5_666
Mn6B Sb5 Ca4 128.63(8) . 5_666
Ca9 Sb5 Ca4 85.35(10) . 5_666
Ca8 Sb5 Ca4 68.29(9) 5_666 5_666
Ca8 Sb5 Ca4 125.18(10) 5_656 5_666
Mn6B Sb5 Ca4 156.81(12) 5_666 5_656
Mn6B Sb5 Ca4 77.12(9) 5_656 5_656
Mn6A Sb5 Ca4 129.7(2) 5_666 5_656
Mn6A Sb5 Ca4 60.0(2) 5_656 5_656
Mn6B Sb5 Ca4 128.63(8) . 5_656
Ca9 Sb5 Ca4 85.35(10) . 5_656
Ca8 Sb5 Ca4 125.18(10) 5_666 5_656
Ca8 Sb5 Ca4 68.29(9) 5_656 5_656
Ca4 Sb5 Ca4 86.17(11) 5_666 5_656
Mn6B Sb5 Ca8 56.80(8) 5_666 .
Mn6B Sb5 Ca8 56.80(8) 5_656 .
Mn6A Sb5 Ca8 71.04(19) 5_666 .
Mn6A Sb5 Ca8 71.04(19) 5_656 .
Mn6B Sb5 Ca8 57.44(11) . .
Ca9 Sb5 Ca8 70.20(12) . .
Ca8 Sb5 Ca8 100.68(9) 5_666 .
Ca8 Sb5 Ca8 100.68(9) 5_656 .
Ca4 Sb5 Ca8 130.95(7) 5_666 .
Ca4 Sb5 Ca8 130.95(7) 5_656 .
Mn2 Sb6 Mn1 121.78(9) . .
Mn2 Sb6 Ca7 74.34(8) . 5_666
Mn1 Sb6 Ca7 66.17(7) . 5_666
Mn2 Sb6 Ca7 74.34(8) . 5_656
Mn1 Sb6 Ca7 66.17(7) . 5_656
Ca7 Sb6 Ca7 91.64(10) 5_666 5_656
Mn2 Sb6 Ca3 67.18(8) . 5_666
Mn1 Sb6 Ca3 134.44(5) . 5_666
Ca7 Sb6 Ca3 76.02(8) 5_666 5_666
Ca7 Sb6 Ca3 141.43(10) 5_656 5_666
Mn2 Sb6 Ca3 67.18(8) . 5_656
Mn1 Sb6 Ca3 134.44(5) . 5_656
Ca7 Sb6 Ca3 141.43(10) 5_666 5_656
Ca7 Sb6 Ca3 76.02(8) 5_656 5_656
Ca3 Sb6 Ca3 91.06(10) 5_666 5_656
Mn2 Sb6 Ca6 132.41(7) . 5_666
Mn1 Sb6 Ca6 79.31(10) . 5_666
Ca7 Sb6 Ca6 78.49(8) 5_666 5_666
Ca7 Sb6 Ca6 145.09(11) 5_656 5_666
Ca3 Sb6 Ca6 68.77(10) 5_666 5_666
Ca3 Sb6 Ca6 130.73(10) 5_656 5_666
Mn2 Sb6 Ca6 132.41(7) . 5_656
Mn1 Sb6 Ca6 79.31(10) . 5_656
Ca7 Sb6 Ca6 145.09(11) 5_666 5_656
Ca7 Sb6 Ca6 78.49(8) 5_656 5_656
Ca3 Sb6 Ca6 130.73(10) 5_666 5_656
Ca3 Sb6 Ca6 68.77(10) 5_656 5_656
Ca6 Sb6 Ca6 90.61(12) 5_666 5_656
Mn3 Sb7 Mn4 126.0(2) . 1_655
Mn3 Sb7 Mn5 157.7(2) . .
Mn4 Sb7 Mn5 76.37(16) 1_655 .
Mn3 Sb7 Ca1 139.84(12) . 3_656
Mn4 Sb7 Ca1 50.70(13) 1_655 3_656
Mn5 Sb7 Ca1 51.66(12) . 3_656
Mn3 Sb7 Ca1 139.84(11) . 5_656
Mn4 Sb7 Ca1 50.70(13) 1_655 5_656
Mn5 Sb7 Ca1 51.66(12) . 5_656
Ca1 Sb7 Ca1 74.21(19) 3_656 5_656
Mn3 Sb7 Ca5 82.81(13) . 5_666
Mn4 Sb7 Ca5 128.60(8) 1_655 5_666
Mn5 Sb7 Ca5 81.80(10) . 5_666
Ca1 Sb7 Ca5 79.33(12) 3_656 5_666
Ca1 Sb7 Ca5 133.36(13) 5_656 5_666
Mn3 Sb7 Ca5 82.81(13) . 5_656
Mn4 Sb7 Ca5 128.60(8) 1_655 5_656
Mn5 Sb7 Ca5 81.80(10) . 5_656
Ca1 Sb7 Ca5 133.36(13) 3_656 5_656
Ca1 Sb7 Ca5 79.33(12) 5_656 5_656
Ca5 Sb7 Ca5 92.52(10) 5_666 5_656
Mn3 Sb7 Ca2 62.46(12) . 5_666
Mn4 Sb7 Ca2 81.04(11) 1_655 5_666
Mn5 Sb7 Ca2 128.92(8) . 5_666
Ca1 Sb7 Ca2 78.65(12) 3_656 5_666
Ca1 Sb7 Ca2 131.51(13) 5_656 5_666
Ca5 Sb7 Ca2 77.66(8) 5_666 5_666
Ca5 Sb7 Ca2 144.67(11) 5_656 5_666
Mn3 Sb7 Ca2 62.46(12) . 5_656
Mn4 Sb7 Ca2 81.04(11) 1_655 5_656
Mn5 Sb7 Ca2 128.92(8) . 5_656
Ca1 Sb7 Ca2 131.51(13) 3_656 5_656
Ca1 Sb7 Ca2 78.65(12) 5_656 5_656
Ca5 Sb7 Ca2 144.67(11) 5_666 5_656
Ca5 Sb7 Ca2 77.66(8) 5_656 5_656
Ca2 Sb7 Ca2 90.87(10) 5_666 5_656
Mn3 Sb7 Ca1 131.13(10) . 5_666
Mn4 Sb7 Ca1 56.97(11) 1_655 5_666
Mn5 Sb7 Ca1 57.74(11) . 5_666
Ca1 Sb7 Ca1 9.55(13) 3_656 5_666
Ca1 Sb7 Ca1 83.76(13) 5_656 5_666
Ca5 Sb7 Ca1 71.96(10) 5_666 5_666
Ca5 Sb7 Ca1 137.83(12) 5_656 5_666
Ca2 Sb7 Ca1 71.48(11) 5_666 5_666
Ca2 Sb7 Ca1 135.94(12) 5_656 5_666
Mn3 Sb7 Ca1 131.13(10) . 3_646
Mn4 Sb7 Ca1 56.97(11) 1_655 3_646
Mn5 Sb7 Ca1 57.74(10) . 3_646
Ca1 Sb7 Ca1 83.76(13) 3_656 3_646
Ca1 Sb7 Ca1 9.55(13) 5_656 3_646
Ca5 Sb7 Ca1 137.83(12) 5_666 3_646
Ca5 Sb7 Ca1 71.96(10) 5_656 3_646
Ca2 Sb7 Ca1 135.94(12) 5_666 3_646
Ca2 Sb7 Ca1 71.48(11) 5_656 3_646
Ca1 Sb7 Ca1 93.31(17) 5_666 3_646
Mn4 Sb8 Mn4 109.58(18) 5_666 5_656
Mn4 Sb8 Mn2 124.69(9) 5_666 .
Mn4 Sb8 Mn2 124.68(9) 5_656 .
Mn4 Sb8 Ca3 70.57(11) 5_666 5_666
Mn4 Sb8 Ca3 149.22(13) 5_656 5_666
Mn2 Sb8 Ca3 68.37(8) . 5_666
Mn4 Sb8 Ca3 149.22(13) 5_666 5_656
Mn4 Sb8 Ca3 70.57(11) 5_656 5_656
Mn2 Sb8 Ca3 68.37(8) . 5_656
Ca3 Sb8 Ca3 93.66(11) 5_666 5_656
Mn4 Sb8 Ca1 49.04(13) 5_666 7_665
Mn4 Sb8 Ca1 62.68(13) 5_656 7_665
Mn2 Sb8 Ca1 156.55(12) . 7_665
Ca3 Sb8 Ca1 117.98(11) 5_666 7_665
Ca3 Sb8 Ca1 130.13(11) 5_656 7_665
Mn4 Sb8 Ca1 62.68(13) 5_666 1_655
Mn4 Sb8 Ca1 49.04(13) 5_656 1_655
Mn2 Sb8 Ca1 156.55(12) . 1_655
Ca3 Sb8 Ca1 130.13(12) 5_666 1_655
Ca3 Sb8 Ca1 117.98(11) 5_656 1_655
Ca1 Sb8 Ca1 13.81(18) 7_665 1_655
Mn4 Sb8 Ca4 59.28(12) 5_666 5_666
Mn4 Sb8 Ca4 129.26(13) 5_656 5_666
Mn2 Sb8 Ca4 77.41(8) . 5_666
Ca3 Sb8 Ca4 78.53(8) 5_666 5_666
Ca3 Sb8 Ca4 145.30(11) 5_656 5_666
Ca1 Sb8 Ca4 81.83(12) 7_665 5_666
Ca1 Sb8 Ca4 91.50(12) 1_655 5_666
Mn4 Sb8 Ca4 129.26(13) 5_666 5_656
Mn4 Sb8 Ca4 59.28(12) 5_656 5_656
Mn2 Sb8 Ca4 77.41(8) . 5_656
Ca3 Sb8 Ca4 145.30(11) 5_666 5_656
Ca3 Sb8 Ca4 78.53(8) 5_656 5_656
Ca1 Sb8 Ca4 91.50(12) 7_665 5_656
Ca1 Sb8 Ca4 81.83(12) 1_655 5_656
Ca4 Sb8 Ca4 88.84(11) 5_666 5_656
Mn4 Sb8 Ca2 74.71(11) 5_666 1_655
Mn4 Sb8 Ca2 74.71(11) 5_656 1_655
Mn2 Sb8 Ca2 126.47(9) . 1_655
Ca3 Sb8 Ca2 75.86(8) 5_666 1_655
Ca3 Sb8 Ca2 75.86(8) 5_656 1_655
Ca1 Sb8 Ca2 76.10(12) 7_665 1_655
Ca1 Sb8 Ca2 76.10(12) 1_655 1_655
Ca4 Sb8 Ca2 132.57(6) 5_666 1_655
Ca4 Sb8 Ca2 132.57(6) 5_656 1_655
Sb9B Sb9A Ca1 132.22(15) . 3_556
Sb9B Sb9A Ca1 132.22(15) . 5_556
Ca1 Sb9A Ca1 94.2(2) 3_556 5_556
Sb9B Sb9A Mn5 152.8(5) . 1_455
Ca1 Sb9A Mn5 56.70(14) 3_556 1_455
Ca1 Sb9A Mn5 56.70(14) 5_556 1_455
Sb9B Sb9A Mn4 137.7(5) . .
Ca1 Sb9A Mn4 55.30(14) 3_556 .
Ca1 Sb9A Mn4 55.30(14) 5_556 .
Mn5 Sb9A Mn4 69.43(16) 1_455 .
Sb9B Sb9A Ca1 123.07(12) . 5_566
Ca1 Sb9A Ca1 9.34(13) 3_556 5_566
Ca1 Sb9A Ca1 103.57(19) 5_556 5_566
Mn5 Sb9A Ca1 63.52(11) 1_455 5_566
Mn4 Sb9A Ca1 62.47(12) . 5_566
Sb9B Sb9A Ca1 123.07(12) . 3_546
Ca1 Sb9A Ca1 103.57(19) 3_556 3_546
Ca1 Sb9A Ca1 9.34(12) 5_556 3_546
Mn5 Sb9A Ca1 63.52(12) 1_455 3_546
Mn4 Sb9A Ca1 62.47(12) . 3_546
Ca1 Sb9A Ca1 112.9(2) 5_566 3_546
Sb9B Sb9A Ca4 77.8(5) . .
Ca1 Sb9A Ca4 92.17(15) 3_556 .
Ca1 Sb9A Ca4 92.17(15) 5_556 .
Mn5 Sb9A Ca4 129.40(16) 1_455 .
Mn4 Sb9A Ca4 59.97(14) . .
Ca1 Sb9A Ca4 91.76(12) 5_566 .
Ca1 Sb9A Ca4 91.76(12) 3_546 .
Sb9B Sb9A Ca9 92.2(5) . 1_455
Ca1 Sb9A Ca9 94.67(16) 3_556 1_455
Ca1 Sb9A Ca9 94.67(16) 5_556 1_455
Mn5 Sb9A Ca9 60.66(14) 1_455 1_455
Mn4 Sb9A Ca9 130.09(17) . 1_455
Ca1 Sb9A Ca9 93.79(13) 5_566 1_455
Ca1 Sb9A Ca9 93.79(13) 3_546 1_455
Ca4 Sb9A Ca9 169.94(16) . 1_455
Sb9B Sb9A Ca9 44.58(11) . 5_666
Ca1 Sb9A Ca9 88.96(13) 3_556 5_666
Ca1 Sb9A Ca9 176.78(16) 5_556 5_666
Mn5 Sb9A Ca9 125.79(11) 1_455 5_666
Mn4 Sb9A Ca9 126.82(11) . 5_666
Ca1 Sb9A Ca9 79.63(12) 5_566 5_666
Ca1 Sb9A Ca9 167.46(14) 3_546 5_666
Ca4 Sb9A Ca9 87.36(13) . 5_666
Ca9 Sb9A Ca9 85.40(13) 1_455 5_666
Sb9B Sb9A Ca9 44.58(11) . 5_656
Ca1 Sb9A Ca9 176.78(16) 3_556 5_656
Ca1 Sb9A Ca9 88.96(13) 5_556 5_656
Mn5 Sb9A Ca9 125.78(11) 1_455 5_656
Mn4 Sb9A Ca9 126.82(11) . 5_656
Ca1 Sb9A Ca9 167.46(14) 5_566 5_656
Ca1 Sb9A Ca9 79.62(11) 3_546 5_656
Ca4 Sb9A Ca9 87.36(13) . 5_656
Ca9 Sb9A Ca9 85.40(13) 1_455 5_656
Ca9 Sb9A Ca9 87.84(15) 5_666 5_656
Sb9A Sb9B Ca9 126.55(13) . 5_666
Sb9A Sb9B Ca9 126.55(13) . 5_656
Ca9 Sb9B Ca9 105.1(2) 5_666 5_656
Sb9A Sb9B Mn6A 152.3(6) . .
Ca9 Sb9B Mn6A 61.96(15) 5_666 .
Ca9 Sb9B Mn6A 61.96(15) 5_656 .
Sb9A Sb9B Ca1 38.97(13) . 3_556
Ca9 Sb9B Ca1 88.86(13) 5_666 3_556
Ca9 Sb9B Ca1 165.52(17) 5_656 3_556
Mn6A Sb9B Ca1 130.24(18) . 3_556
Sb9A Sb9B Ca1 38.97(13) . 5_556
Ca9 Sb9B Ca1 165.52(17) 5_666 5_556
Ca9 Sb9B Ca1 88.86(13) 5_656 5_556
Mn6A Sb9B Ca1 130.24(17) . 5_556
Ca1 Sb9B Ca1 77.0(2) 3_556 5_556
Sb9A Sb9B Ca4 90.9(5) . .
Ca9 Sb9B Ca4 96.50(15) 5_666 .
Ca9 Sb9B Ca4 96.50(15) 5_656 .
Mn6A Sb9B Ca4 61.4(2) . .
Ca1 Sb9B Ca4 85.50(16) 3_556 .
Ca1 Sb9B Ca4 85.50(16) 5_556 .
Sb9A Sb9B Ca9 76.8(5) . 1_455
Ca9 Sb9B Ca9 90.93(15) 5_666 1_455
Ca9 Sb9B Ca9 90.93(15) 5_656 1_455
Mn6A Sb9B Ca9 130.9(3) . 1_455
Ca1 Sb9B Ca9 84.92(16) 3_556 1_455
Ca1 Sb9B Ca9 84.92(16) 5_556 1_455
Ca4 Sb9B Ca9 167.75(19) . 1_455
Sb9A Sb9B Ca1 48.42(11) . 5_566
Ca9 Sb9B Ca1 79.28(12) 5_666 5_566
Ca9 Sb9B Ca1 174.52(18) 5_656 5_566
Mn6A Sb9B Ca1 123.46(14) . 5_566
Ca1 Sb9B Ca1 9.59(13) 3_556 5_566
Ca1 Sb9B Ca1 86.56(16) 5_556 5_566
Ca4 Sb9B Ca1 86.16(13) . 5_566
Ca9 Sb9B Ca1 85.66(13) 1_455 5_566
Sb9A Sb9B Ca1 48.42(12) . 3_546
Ca9 Sb9B Ca1 174.52(18) 5_666 3_546
Ca9 Sb9B Ca1 79.28(12) 5_656 3_546
Mn6A Sb9B Ca1 123.46(14) . 3_546
Ca1 Sb9B Ca1 86.56(16) 3_556 3_546
Ca1 Sb9B Ca1 9.59(13) 5_556 3_546
Ca4 Sb9B Ca1 86.16(13) . 3_546
Ca9 Sb9B Ca1 85.66(13) 1_455 3_546
Ca1 Sb9B Ca1 96.2(2) 5_566 3_546
Sb4 Mn1 Sb4 114.10(10) 5_666 5_656
Sb4 Mn1 Sb2 113.18(7) 5_666 .
Sb4 Mn1 Sb2 113.18(7) 5_656 .
Sb4 Mn1 Sb6 108.54(7) 5_666 .
Sb4 Mn1 Sb6 108.54(7) 5_656 .
Sb2 Mn1 Sb6 97.85(9) . .
Sb4 Mn1 Ca7 79.09(5) 5_666 5_666
Sb4 Mn1 Ca7 166.37(9) 5_656 5_666
Sb2 Mn1 Ca7 61.42(8) . 5_666
Sb6 Mn1 Ca7 61.94(7) . 5_666
Sb4 Mn1 Ca7 166.37(9) 5_666 5_656
Sb4 Mn1 Ca7 79.09(5) 5_656 5_656
Sb2 Mn1 Ca7 61.42(8) . 5_656
Sb6 Mn1 Ca7 61.94(7) . 5_656
Ca7 Mn1 Ca7 87.55(11) 5_666 5_656
Sb4 Mn1 Ca2 58.00(5) 5_666 6_656
Sb4 Mn1 Ca2 58.00(5) 5_656 6_656
Sb2 Mn1 Ca2 149.40(12) . 6_656
Sb6 Mn1 Ca2 112.75(11) . 6_656
Ca7 Mn1 Ca2 133.40(7) 5_666 6_656
Ca7 Mn1 Ca2 133.40(7) 5_656 6_656
Sb3 Mn2 Sb3 113.39(10) 5_666 5_656
Sb3 Mn2 Sb8 110.33(7) 5_666 .
Sb3 Mn2 Sb8 110.33(7) 5_656 .
Sb3 Mn2 Sb6 112.12(7) 5_666 .
Sb3 Mn2 Sb6 112.12(7) 5_656 .
Sb8 Mn2 Sb6 97.47(9) . .
Sb3 Mn2 Ca3 80.20(5) 5_666 5_666
Sb3 Mn2 Ca3 166.23(9) 5_656 5_666
Sb8 Mn2 Ca3 60.51(8) . 5_666
Sb6 Mn2 Ca3 61.89(8) . 5_666
Sb3 Mn2 Ca3 166.23(9) 5_666 5_656
Sb3 Mn2 Ca3 80.20(5) 5_656 5_656
Sb8 Mn2 Ca3 60.51(8) . 5_656
Sb6 Mn2 Ca3 61.89(8) . 5_656
Ca3 Mn2 Ca3 86.14(11) 5_666 5_656
Sb3 Mn2 Ca7 56.84(6) 5_666 5_666
Sb3 Mn2 Ca7 120.16(10) 5_656 5_666
Sb8 Mn2 Ca7 128.87(8) . 5_666
Sb6 Mn2 Ca7 57.45(7) . 5_666
Ca3 Mn2 Ca7 68.39(8) 5_666 5_666
Ca3 Mn2 Ca7 119.29(11) 5_656 5_666
Sb3 Mn2 Ca7 120.16(10) 5_666 5_656
Sb3 Mn2 Ca7 56.84(6) 5_656 5_656
Sb8 Mn2 Ca7 128.87(8) . 5_656
Sb6 Mn2 Ca7 57.45(7) . 5_656
Ca3 Mn2 Ca7 119.29(11) 5_666 5_656
Ca3 Mn2 Ca7 68.39(8) 5_656 5_656
Ca7 Mn2 Ca7 77.78(9) 5_666 5_656
Sb3 Mn2 Ca5 60.29(6) 5_666 .
Sb3 Mn2 Ca5 60.29(6) 5_656 .
Sb8 Mn2 Ca5 154.75(11) . .
Sb6 Mn2 Ca5 107.78(10) . .
Ca3 Mn2 Ca5 132.49(7) 5_666 .
Ca3 Mn2 Ca5 132.49(7) 5_656 .
Ca7 Mn2 Ca5 68.20(8) 5_666 .
Ca7 Mn2 Ca5 68.20(8) 5_656 .
Sb7 Mn3 Sb2 113.21(16) . 5_666
Sb7 Mn3 Sb2 113.21(16) . 5_656
Sb2 Mn3 Sb2 116.3(2) 5_666 5_656
Sb7 Mn3 Ca6 168.5(3) . 6_657
Sb2 Mn3 Ca6 71.56(15) 5_666 6_657
Sb2 Mn3 Ca6 71.56(15) 5_656 6_657
Sb7 Mn3 Ca2 71.16(15) . 5_666
Sb2 Mn3 Ca2 71.27(7) 5_666 5_666
Sb2 Mn3 Ca2 166.1(3) 5_656 5_666
Ca6 Mn3 Ca2 101.79(19) 6_657 5_666
Sb7 Mn3 Ca2 71.16(15) . 5_656
Sb2 Mn3 Ca2 166.1(3) 5_666 5_656
Sb2 Mn3 Ca2 71.27(7) 5_656 5_656
Ca6 Mn3 Ca2 101.79(19) 6_657 5_656
Ca2 Mn3 Ca2 99.0(2) 5_666 5_656
Sb7 Mn3 Ca7 110.9(2) . .
Sb2 Mn3 Ca7 62.07(12) 5_666 .
Sb2 Mn3 Ca7 62.07(12) 5_656 .
Ca6 Mn3 Ca7 80.55(19) 6_657 .
Ca2 Mn3 Ca7 129.91(11) 5_666 .
Ca2 Mn3 Ca7 129.91(12) 5_656 .
Sb7 Mn3 Ca5 56.75(13) . 5_666
Sb2 Mn3 Ca5 59.85(10) 5_666 5_666
Sb2 Mn3 Ca5 122.2(2) 5_656 5_666
Ca6 Mn3 Ca5 130.65(15) 6_657 5_666
Ca2 Mn3 Ca5 71.50(11) 5_666 5_666
Ca2 Mn3 Ca5 127.5(2) 5_656 5_666
Ca7 Mn3 Ca5 70.16(14) . 5_666
Sb7 Mn3 Ca5 56.75(13) . 5_656
Sb2 Mn3 Ca5 122.2(2) 5_666 5_656
Sb2 Mn3 Ca5 59.85(10) 5_656 5_656
Ca6 Mn3 Ca5 130.65(15) 6_657 5_656
Ca2 Mn3 Ca5 127.5(2) 5_666 5_656
Ca2 Mn3 Ca5 71.50(11) 5_656 5_656
Ca7 Mn3 Ca5 70.16(14) . 5_656
Ca5 Mn3 Ca5 75.03(14) 5_666 5_656
Ca1 Mn4 Ca1 99.1(3) 3_556 5_556
Ca1 Mn4 Sb7 77.56(18) 3_556 1_455
Ca1 Mn4 Sb7 77.56(18) 5_556 1_455
Ca1 Mn4 Sb9A 58.66(17) 3_556 .
Ca1 Mn4 Sb9A 58.66(17) 5_556 .
Sb7 Mn4 Sb9A 107.27(19) 1_455 .
Ca1 Mn4 Sb8 73.33(13) 3_556 5_666
Ca1 Mn4 Sb8 163.1(3) 5_556 5_666
Sb7 Mn4 Sb8 114.39(12) 1_455 5_666
Sb9A Mn4 Sb8 105.17(13) . 5_666
Ca1 Mn4 Sb8 163.1(3) 3_556 5_656
Ca1 Mn4 Sb8 73.33(13) 5_556 5_656
Sb7 Mn4 Sb8 114.39(12) 1_455 5_656
Sb9A Mn4 Sb8 105.17(13) . 5_656
Sb8 Mn4 Sb8 109.58(18) 5_666 5_656
Ca1 Mn4 Ca4 99.0(2) 3_556 .
Ca1 Mn4 Ca4 99.02(19) 5_556 .
Sb7 Mn4 Ca4 174.6(2) 1_455 .
Sb9A Mn4 Ca4 67.32(15) . .
Sb8 Mn4 Ca4 68.09(11) 5_666 .
Sb8 Mn4 Ca4 68.09(11) 5_656 .
Ca1 Mn4 Ca1 9.12(12) 3_556 5_566
Ca1 Mn4 Ca1 108.3(3) 5_556 5_566
Sb7 Mn4 Ca1 80.06(15) 1_455 5_566
Sb9A Mn4 Ca1 65.37(14) . 5_566
Sb8 Mn4 Ca1 64.56(11) 5_666 5_566
Sb8 Mn4 Ca1 165.1(2) 5_656 5_566
Ca4 Mn4 Ca1 97.22(16) . 5_566
Ca1 Mn4 Ca1 108.3(3) 3_556 3_546
Ca1 Mn4 Ca1 9.12(12) 5_556 3_546
Sb7 Mn4 Ca1 80.06(15) 1_455 3_546
Sb9A Mn4 Ca1 65.37(14) . 3_546
Sb8 Mn4 Ca1 165.1(2) 5_666 3_546
Sb8 Mn4 Ca1 64.56(11) 5_656 3_546
Ca4 Mn4 Ca1 97.22(15) . 3_546
Ca1 Mn4 Ca1 117.4(3) 5_566 3_546
Ca1 Mn4 Mn5 52.01(16) 3_556 1_455
Ca1 Mn4 Mn5 52.01(16) 5_556 1_455
Sb7 Mn4 Mn5 52.25(13) 1_455 1_455
Sb9A Mn4 Mn5 55.02(14) . 1_455
Sb8 Mn4 Mn5 124.82(9) 5_666 1_455
Sb8 Mn4 Mn5 124.82(9) 5_656 1_455
Ca4 Mn4 Mn5 122.3(2) . 1_455
Ca1 Mn4 Mn5 60.45(14) 5_566 1_455
Ca1 Mn4 Mn5 60.45(13) 3_546 1_455
Ca1 Mn4 Ca3 130.41(16) 3_556 .
Ca1 Mn4 Ca3 130.41(16) 5_556 .
Sb7 Mn4 Ca3 108.05(18) 1_455 .
Sb9A Mn4 Ca3 144.7(2) . .
Sb8 Mn4 Ca3 59.30(10) 5_666 .
Sb8 Mn4 Ca3 59.30(10) 5_656 .
Ca4 Mn4 Ca3 77.35(15) . .
Ca1 Mn4 Ca3 121.30(13) 5_566 .
Ca1 Mn4 Ca3 121.30(13) 3_546 .
Mn5 Mn4 Ca3 160.3(2) 1_455 .
Ca1 Mn4 Ca2 77.18(15) 3_556 5_566
Ca1 Mn4 Ca2 134.6(2) 5_556 5_566
Sb7 Mn4 Ca2 57.26(10) 1_455 5_566
Sb9A Mn4 Ca2 135.80(11) . 5_566
Sb8 Mn4 Ca2 59.54(9) 5_666 5_566
Sb8 Mn4 Ca2 118.98(17) 5_656 5_566
Ca4 Mn4 Ca2 126.39(14) . 5_566
Ca1 Mn4 Ca2 70.97(12) 5_566 5_566
Ca1 Mn4 Ca2 135.28(19) 3_546 5_566
Mn5 Mn4 Ca2 97.45(15) 1_455 5_566
Ca3 Mn4 Ca2 67.27(11) . 5_566
Ca1 Mn5 Ca1 96.6(3) 3_656 5_656
Ca1 Mn5 Sb7 76.14(17) 3_656 .
Ca1 Mn5 Sb7 76.14(17) 5_656 .
Ca1 Mn5 Sb1 74.21(13) 3_656 5_666
Ca1 Mn5 Sb1 164.9(2) 5_656 5_666
Sb7 Mn5 Sb1 112.26(12) . 5_666
Ca1 Mn5 Sb1 164.9(2) 3_656 5_656
Ca1 Mn5 Sb1 74.21(13) 5_656 5_656
Sb7 Mn5 Sb1 112.26(12) . 5_656
Sb1 Mn5 Sb1 111.90(17) 5_666 5_656
Ca1 Mn5 Sb9A 58.40(15) 3_656 1_655
Ca1 Mn5 Sb9A 58.40(16) 5_656 1_655
Sb7 Mn5 Sb9A 106.91(18) . 1_655
Sb1 Mn5 Sb9A 106.51(12) 5_666 1_655
Sb1 Mn5 Sb9A 106.51(12) 5_656 1_655
Ca1 Mn5 Ca9 100.09(19) 3_656 .
Ca1 Mn5 Ca9 100.09(19) 5_656 .
Sb7 Mn5 Ca9 174.2(2) . .
Sb1 Mn5 Ca9 70.43(11) 5_666 .
Sb1 Mn5 Ca9 70.43(11) 5_656 .
Sb9A Mn5 Ca9 67.24(16) 1_655 .
Ca1 Mn5 Mn4 50.63(15) 3_656 1_655
Ca1 Mn5 Mn4 50.63(15) 5_656 1_655
Sb7 Mn5 Mn4 51.37(13) . 1_655
Sb1 Mn5 Mn4 123.96(9) 5_666 1_655
Sb1 Mn5 Mn4 123.96(9) 5_656 1_655
Sb9A Mn5 Mn4 55.54(14) 1_655 1_655
Ca9 Mn5 Mn4 122.8(2) . 1_655
Ca1 Mn5 Ca1 9.24(12) 3_656 5_666
Ca1 Mn5 Ca1 105.9(2) 5_656 5_666
Sb7 Mn5 Ca1 78.86(14) . 5_666
Sb1 Mn5 Ca1 65.20(11) 5_666 5_666
Sb1 Mn5 Ca1 168.2(2) 5_656 5_666
Sb9A Mn5 Ca1 64.99(13) 1_655 5_666
Ca9 Mn5 Ca1 98.12(15) . 5_666
Mn4 Mn5 Ca1 59.22(13) 1_655 5_666
Ca1 Mn5 Ca1 105.8(2) 3_656 3_646
Ca1 Mn5 Ca1 9.24(13) 5_656 3_646
Sb7 Mn5 Ca1 78.86(14) . 3_646
Sb1 Mn5 Ca1 168.2(2) 5_666 3_646
Sb1 Mn5 Ca1 65.19(11) 5_656 3_646
Sb9A Mn5 Ca1 64.99(13) 1_655 3_646
Ca9 Mn5 Ca1 98.12(15) . 3_646
Mn4 Mn5 Ca1 59.22(13) 1_655 3_646
Ca1 Mn5 Ca1 115.1(2) 5_666 3_646
Ca1 Mn5 Ca8 131.70(14) 3_656 .
Ca1 Mn5 Ca8 131.69(15) 5_656 .
Sb7 Mn5 Ca8 111.12(17) . .
Sb1 Mn5 Ca8 58.59(9) 5_666 .
Sb1 Mn5 Ca8 58.59(9) 5_656 .
Sb9A Mn5 Ca8 141.97(19) 1_655 .
Ca9 Mn5 Ca8 74.72(17) . .
Mn4 Mn5 Ca8 162.5(2) 1_655 .
Ca1 Mn5 Ca8 122.46(12) 5_666 .
Ca1 Mn5 Ca8 122.45(13) 3_646 .
Ca1 Mn5 Ca5 76.45(15) 3_656 5_666
Ca1 Mn5 Ca5 132.0(2) 5_656 5_666
Sb7 Mn5 Ca5 55.93(10) . 5_666
Sb1 Mn5 Ca5 58.52(8) 5_666 5_666
Sb1 Mn5 Ca5 118.67(16) 5_656 5_666
Sb9A Mn5 Ca5 134.80(11) 1_655 5_666
Ca9 Mn5 Ca5 127.94(14) . 5_666
Mn4 Mn5 Ca5 95.31(14) 1_655 5_666
Ca1 Mn5 Ca5 70.42(12) 5_666 5_666
Ca1 Mn5 Ca5 133.27(18) 3_646 5_666
Ca8 Mn5 Ca5 70.96(11) . 5_666
Mn6B Mn6A Sb1 81.8(5) . .
Mn6B Mn6A Sb5 76.1(3) . 5_666
Sb1 Mn6A Sb5 117.3(2) . 5_666
Mn6B Mn6A Sb5 76.1(3) . 5_656
Sb1 Mn6A Sb5 117.3(2) . 5_656
Sb5 Mn6A Sb5 112.9(3) 5_666 5_656
Mn6B Mn6A Sb9B 179.0(6) . .
Sb1 Mn6A Sb9B 99.1(3) . .
Sb5 Mn6A Sb9B 103.4(2) 5_666 .
Sb5 Mn6A Sb9B 103.4(2) 5_656 .
Mn6B Mn6A Ca9 121.5(3) . 5_666
Sb1 Mn6A Ca9 73.3(2) . 5_666
Sb5 Mn6A Ca9 70.44(10) 5_666 5_666
Sb5 Mn6A Ca9 161.8(4) 5_656 5_666
Sb9B Mn6A Ca9 58.96(19) . 5_666
Mn6B Mn6A Ca9 121.5(3) . 5_656
Sb1 Mn6A Ca9 73.3(2) . 5_656
Sb5 Mn6A Ca9 161.8(4) 5_666 5_656
Sb5 Mn6A Ca9 70.44(10) 5_656 5_656
Sb9B Mn6A Ca9 58.96(19) . 5_656
Ca9 Mn6A Ca9 100.8(3) 5_666 5_656
Mn6B Mn6A Ca4 115.4(6) . .
Sb1 Mn6A Ca4 162.8(4) . .
Sb5 Mn6A Ca4 69.8(2) 5_666 .
Sb5 Mn6A Ca4 69.8(2) 5_656 .
Sb9B Mn6A Ca4 63.6(2) . .
Ca9 Mn6A Ca4 96.1(2) 5_666 .
Ca9 Mn6A Ca4 96.1(2) 5_656 .
Mn6B Mn6A Ca8 51.0(3) . 5_666
Sb1 Mn6A Ca8 55.08(16) . 5_666
Sb5 Mn6A Ca8 65.60(14) 5_666 5_666
Sb5 Mn6A Ca8 126.6(3) 5_656 5_666
Sb9B Mn6A Ca8 129.6(2) . 5_666
Ca9 Mn6A Ca8 71.55(16) 5_666 5_666
Ca9 Mn6A Ca8 128.0(3) 5_656 5_666
Ca4 Mn6A Ca8 135.29(19) . 5_666
Mn6B Mn6A Ca8 51.0(3) . 5_656
Sb1 Mn6A Ca8 55.08(16) . 5_656
Sb5 Mn6A Ca8 126.6(3) 5_666 5_656
Sb5 Mn6A Ca8 65.60(14) 5_656 5_656
Sb9B Mn6A Ca8 129.6(2) . 5_656
Ca9 Mn6A Ca8 128.0(3) 5_666 5_656
Ca9 Mn6A Ca8 71.55(16) 5_656 5_656
Ca4 Mn6A Ca8 135.29(19) . 5_656
Ca8 Mn6A Ca8 74.48(19) 5_666 5_656
Mn6A Mn6B Sb5 76.8(3) . 5_666
Mn6A Mn6B Sb5 76.8(3) . 5_656
Sb5 Mn6B Sb5 113.45(16) 5_666 5_656
Mn6A Mn6B Sb1 70.9(5) . .
Sb5 Mn6B Sb1 113.34(10) 5_666 .
Sb5 Mn6B Sb1 113.34(10) 5_656 .
Mn6A Mn6B Sb5 175.6(5) . .
Sb5 Mn6B Sb5 105.45(11) 5_666 .
Sb5 Mn6B Sb5 105.45(11) 5_656 .
Sb1 Mn6B Sb5 104.72(14) . .
Mn6A Mn6B Ca8 110.4(3) . 5_666
Sb5 Mn6B Ca8 76.30(7) 5_666 5_666
Sb5 Mn6B Ca8 169.48(15) 5_656 5_666
Sb1 Mn6B Ca8 63.77(11) . 5_666
Sb5 Mn6B Ca8 66.90(11) . 5_666
Mn6A Mn6B Ca8 110.4(3) . 5_656
Sb5 Mn6B Ca8 169.48(15) 5_666 5_656
Sb5 Mn6B Ca8 76.30(7) 5_656 5_656
Sb1 Mn6B Ca8 63.77(11) . 5_656
Sb5 Mn6B Ca8 66.90(11) . 5_656
Ca8 Mn6B Ca8 93.72(16) 5_666 5_656
Mn6A Mn6B Ca8 110.5(5) . .
Sb5 Mn6B Ca8 67.21(9) 5_666 .
Sb5 Mn6B Ca8 67.21(9) 5_656 .
Sb1 Mn6B Ca8 178.67(19) . .
Sb5 Mn6B Ca8 73.96(13) . .
Ca8 Mn6B Ca8 115.45(13) 5_666 .
Ca8 Mn6B Ca8 115.45(12) 5_656 .
Ca1 Ca1 Mn4 139.56(16) 7_565 5_556
Ca1 Ca1 Mn5 138.31(15) 7_565 5_656
Mn4 Ca1 Mn5 77.35(19) 5_556 5_656
Ca1 Ca1 Sb9A 137.13(13) 7_565 5_556
Mn4 Ca1 Sb9A 66.04(17) 5_556 5_556
Mn5 Ca1 Sb9A 64.91(16) 5_656 5_556
Ca1 Ca1 Sb9B 128.50(11) 7_565 5_556
Mn4 Ca1 Sb9B 71.39(18) 5_556 5_556
Mn5 Ca1 Sb9B 72.39(17) 5_656 5_556
Sb9A Ca1 Sb9B 8.81(5) 5_556 5_556
Ca1 Ca1 Mn4 31.29(13) 7_565 5_566
Mn4 Ca1 Mn4 108.3(3) 5_556 5_566
Mn5 Ca1 Mn4 156.6(3) 5_656 5_566
Sb9A Ca1 Mn4 138.4(2) 5_556 5_566
Sb9B Ca1 Mn4 131.0(2) 5_556 5_566
Ca1 Ca1 Sb7 127.09(9) 7_565 5_656
Mn4 Ca1 Sb7 51.73(15) 5_556 5_656
Mn5 Ca1 Sb7 52.19(15) 5_656 5_656
Sb9A Ca1 Sb7 95.76(16) 5_556 5_656
Sb9B Ca1 Sb7 104.41(15) 5_556 5_656
Mn4 Ca1 Sb7 112.77(19) 5_566 5_656
Ca1 Ca1 Mn5 32.46(13) 7_565 5_666
Mn4 Ca1 Mn5 157.6(3) 5_556 5_666
Mn5 Ca1 Mn5 105.8(2) 5_656 5_666
Sb9A Ca1 Mn5 135.9(2) 5_556 5_666
Sb9B Ca1 Mn5 131.0(2) 5_556 5_666
Mn4 Ca1 Mn5 60.33(15) 5_566 5_666
Sb7 Ca1 Mn5 112.20(18) 5_656 5_666
Ca1 Ca1 Sb8 83.09(9) 7_565 1_455
Mn4 Ca1 Sb8 57.63(15) 5_556 1_455
Mn5 Ca1 Sb8 134.3(2) 5_656 1_455
Sb9A Ca1 Sb8 99.80(18) 5_556 1_455
Sb9B Ca1 Sb8 97.89(17) 5_556 1_455
Mn4 Ca1 Sb8 52.77(12) 5_566 1_455
Sb7 Ca1 Sb8 90.27(15) 5_656 1_455
Mn5 Ca1 Sb8 112.94(17) 5_666 1_455
Ca1 Ca1 Sb9A 33.55(10) 7_565 5_566
Mn4 Ca1 Sb9A 139.3(2) 5_556 5_566
Mn5 Ca1 Sb9A 136.2(2) 5_656 5_566
Sb9A Ca1 Sb9A 103.58(19) 5_556 5_566
Sb9B Ca1 Sb9A 94.96(17) 5_556 5_566
Mn4 Ca1 Sb9A 52.17(13) 5_566 5_566
Sb7 Ca1 Sb9A 160.60(19) 5_656 5_566
Mn5 Ca1 Sb9A 51.49(12) 5_666 5_566
Sb8 Ca1 Sb9A 88.08(14) 1_455 5_566
Ca1 Ca1 Sb1 83.17(9) 7_565 .
Mn4 Ca1 Sb1 132.1(2) 5_556 .
Mn5 Ca1 Sb1 55.87(14) 5_656 .
Sb9A Ca1 Sb1 98.77(18) 5_556 .
Sb9B Ca1 Sb1 100.43(17) 5_556 .
Mn4 Ca1 Sb1 111.31(18) 5_566 .
Sb7 Ca1 Sb1 88.10(14) 5_656 .
Mn5 Ca1 Sb1 51.34(11) 5_666 .
Sb8 Ca1 Sb1 161.43(18) 1_455 .
Sb9A Ca1 Sb1 87.35(14) 5_566 .
Ca1 Ca1 Sb9B 41.94(10) 7_565 5_566
Mn4 Ca1 Sb9B 134.3(2) 5_556 5_566
Mn5 Ca1 Sb9B 133.9(2) 5_656 5_566
Sb9A Ca1 Sb9B 95.22(18) 5_556 5_566
Sb9B Ca1 Sb9B 86.56(16) 5_556 5_566
Mn4 Ca1 Sb9B 58.00(14) 5_566 5_566
Sb7 Ca1 Sb9B 169.03(18) 5_656 5_566
Mn5 Ca1 Sb9B 58.93(13) 5_666 5_566
Sb8 Ca1 Sb9B 87.93(14) 1_455 5_566
Sb9A Ca1 Sb9B 8.50(4) 5_566 5_566
Sb1 Ca1 Sb9B 90.16(14) . 5_566
Mn3 Ca2 Mn3 99.0(2) 5_666 5_656
Mn3 Ca2 Sb7 46.38(13) 5_666 5_666
Mn3 Ca2 Sb7 113.18(17) 5_656 5_666
Mn3 Ca2 Sb7 113.18(17) 5_666 5_656
Mn3 Ca2 Sb7 46.38(13) 5_656 5_656
Sb7 Ca2 Sb7 90.87(10) 5_666 5_656
Mn3 Ca2 Sb4 62.79(13) 5_666 2_564
Mn3 Ca2 Sb4 128.51(18) 5_656 2_564
Sb7 Ca2 Sb4 89.02(3) 5_666 2_564
Sb7 Ca2 Sb4 173.99(15) 5_656 2_564
Mn3 Ca2 Sb4 128.51(18) 5_666 2_554
Mn3 Ca2 Sb4 62.79(13) 5_656 2_554
Sb7 Ca2 Sb4 173.99(15) 5_666 2_554
Sb7 Ca2 Sb4 89.02(3) 5_656 2_554
Sb4 Ca2 Sb4 90.47(10) 2_564 2_554
Mn3 Ca2 Sb2 49.95(11) 5_666 .
Mn3 Ca2 Sb2 49.95(11) 5_656 .
Sb7 Ca2 Sb2 82.18(9) 5_666 .
Sb7 Ca2 Sb2 82.18(8) 5_656 .
Sb4 Ca2 Sb2 91.85(9) 2_564 .
Sb4 Ca2 Sb2 91.85(9) 2_554 .
Mn3 Ca2 Sb8 126.17(12) 5_666 1_455
Mn3 Ca2 Sb8 126.17(12) 5_656 1_455
Sb7 Ca2 Sb8 86.01(9) 5_666 1_455
Sb7 Ca2 Sb8 86.01(9) 5_656 1_455
Sb4 Ca2 Sb8 99.97(9) 2_564 1_455
Sb4 Ca2 Sb8 99.97(9) 2_554 1_455
Sb2 Ca2 Sb8 163.13(13) . 1_455
Mn3 Ca2 Mn1 91.26(16) 5_666 6_556
Mn3 Ca2 Mn1 91.26(16) 5_656 6_556
Sb7 Ca2 Mn1 132.14(6) 5_666 6_556
Sb7 Ca2 Mn1 132.14(6) 5_656 6_556
Sb4 Ca2 Mn1 45.85(5) 2_564 6_556
Sb4 Ca2 Mn1 45.85(5) 2_554 6_556
Sb2 Ca2 Mn1 84.16(10) . 6_556
Sb8 Ca2 Mn1 112.72(12) 1_455 6_556
Mn3 Ca2 Mn4 81.22(13) 5_666 5_566
Mn3 Ca2 Mn4 140.36(19) 5_656 5_566
Sb7 Ca2 Mn4 41.70(9) 5_666 5_566
Sb7 Ca2 Mn4 96.76(12) 5_656 5_566
Sb4 Ca2 Mn4 87.14(8) 2_564 5_566
Sb4 Ca2 Mn4 144.24(15) 2_554 5_566
Sb2 Ca2 Mn4 123.87(11) . 5_566
Sb8 Ca2 Mn4 45.75(8) 1_455 5_566
Mn1 Ca2 Mn4 128.37(11) 6_556 5_566
Mn3 Ca2 Mn4 140.36(19) 5_666 5_556
Mn3 Ca2 Mn4 81.22(13) 5_656 5_556
Sb7 Ca2 Mn4 96.76(12) 5_666 5_556
Sb7 Ca2 Mn4 41.70(9) 5_656 5_556
Sb4 Ca2 Mn4 144.24(15) 2_564 5_556
Sb4 Ca2 Mn4 87.14(8) 2_554 5_556
Sb2 Ca2 Mn4 123.87(11) . 5_556
Sb8 Ca2 Mn4 45.75(8) 1_455 5_556
Mn1 Ca2 Mn4 128.37(11) 6_556 5_556
Mn4 Ca2 Mn4 74.70(12) 5_566 5_556
Mn3 Ca2 Ca5 62.98(14) 5_666 .
Mn3 Ca2 Ca5 62.98(14) 5_656 .
Sb7 Ca2 Ca5 50.67(6) 5_666 .
Sb7 Ca2 Ca5 50.67(6) 5_656 .
Sb4 Ca2 Ca5 125.73(8) 2_564 .
Sb4 Ca2 Ca5 125.73(8) 2_554 .
Sb2 Ca2 Ca5 53.39(8) . .
Sb8 Ca2 Ca5 109.74(12) 1_455 .
Mn1 Ca2 Ca5 137.55(13) 6_556 .
Mn4 Ca2 Ca5 82.95(11) 5_566 .
Mn4 Ca2 Ca5 82.95(11) 5_556 .
Sb8 Ca3 Sb8 93.66(11) 5_666 5_656
Sb8 Ca3 Sb4 106.45(9) 5_666 6_557
Sb8 Ca3 Sb4 106.45(9) 5_656 6_557
Sb8 Ca3 Sb6 83.65(4) 5_666 5_666
Sb8 Ca3 Sb6 158.47(14) 5_656 5_666
Sb4 Ca3 Sb6 94.76(9) 6_557 5_666
Sb8 Ca3 Sb6 158.47(14) 5_666 5_656
Sb8 Ca3 Sb6 83.65(4) 5_656 5_656
Sb4 Ca3 Sb6 94.76(9) 6_557 5_656
Sb6 Ca3 Sb6 91.06(10) 5_666 5_656
Sb8 Ca3 Mn2 51.12(6) 5_666 5_666
Sb8 Ca3 Mn2 111.62(12) 5_656 5_666
Sb4 Ca3 Mn2 136.11(6) 6_557 5_666
Sb6 Ca3 Mn2 50.93(6) 5_666 5_666
Sb6 Ca3 Mn2 110.14(12) 5_656 5_666
Sb8 Ca3 Mn2 111.62(12) 5_666 5_656
Sb8 Ca3 Mn2 51.12(6) 5_656 5_656
Sb4 Ca3 Mn2 136.11(6) 6_557 5_656
Sb6 Ca3 Mn2 110.14(12) 5_666 5_656
Sb6 Ca3 Mn2 50.93(6) 5_656 5_656
Mn2 Ca3 Mn2 86.14(11) 5_666 5_656
Sb8 Ca3 Mn4 50.13(6) 5_666 .
Sb8 Ca3 Mn4 50.13(6) 5_656 .
Sb4 Ca3 Mn4 94.00(14) 6_557 .
Sb6 Ca3 Mn4 133.48(6) 5_666 .
Sb6 Ca3 Mn4 133.48(6) 5_656 .
Mn2 Ca3 Mn4 93.96(11) 5_666 .
Mn2 Ca3 Mn4 93.96(11) 5_656 .
Sb8 Ca3 Ca6 132.94(6) 5_666 .
Sb8 Ca3 Ca6 132.94(6) 5_656 .
Sb4 Ca3 Ca6 60.20(10) 6_557 .
Sb6 Ca3 Ca6 55.77(7) 5_666 .
Sb6 Ca3 Ca6 55.77(7) 5_656 .
Mn2 Ca3 Ca6 104.73(11) 5_666 .
Mn2 Ca3 Ca6 104.73(11) 5_656 .
Mn4 Ca3 Ca6 154.20(16) . .
Sb8 Ca3 Ca7 110.45(9) 5_666 .
Sb8 Ca3 Ca7 110.45(9) 5_656 .
Sb4 Ca3 Ca7 124.85(13) 6_557 .
Sb6 Ca3 Ca7 51.81(6) 5_666 .
Sb6 Ca3 Ca7 51.81(6) 5_656 .
Mn2 Ca3 Ca7 59.34(8) 5_666 .
Mn2 Ca3 Ca7 59.34(8) 5_656 .
Mn4 Ca3 Ca7 141.16(15) . .
Ca6 Ca3 Ca7 64.65(10) . .
Sb8 Ca3 Ca2 54.70(7) 5_666 5_566
Sb8 Ca3 Ca2 104.81(11) 5_656 5_566
Sb4 Ca3 Ca2 51.82(7) 6_557 5_566
Sb6 Ca3 Ca2 91.09(6) 5_666 5_566
Sb6 Ca3 Ca2 146.56(12) 5_656 5_566
Mn2 Ca3 Ca2 96.88(6) 5_666 5_566
Mn2 Ca3 Ca2 154.20(13) 5_656 5_566
Mn4 Ca3 Ca2 60.31(10) . 5_566
Ca6 Ca3 Ca2 99.27(11) . 5_566
Ca7 Ca3 Ca2 142.77(6) . 5_566
Sb8 Ca3 Ca2 104.81(11) 5_666 5_556
Sb8 Ca3 Ca2 54.70(7) 5_656 5_556
Sb4 Ca3 Ca2 51.81(7) 6_557 5_556
Sb6 Ca3 Ca2 146.56(12) 5_666 5_556
Sb6 Ca3 Ca2 91.09(6) 5_656 5_556
Mn2 Ca3 Ca2 154.20(13) 5_666 5_556
Mn2 Ca3 Ca2 96.88(6) 5_656 5_556
Mn4 Ca3 Ca2 60.31(10) . 5_556
Ca6 Ca3 Ca2 99.27(11) . 5_556
Ca7 Ca3 Ca2 142.77(6) . 5_556
Ca2 Ca3 Ca2 69.70(9) 5_566 5_556
Mn4 Ca4 Mn6A 119.0(2) . .
Mn4 Ca4 Sb9B 64.02(15) . .
Mn6A Ca4 Sb9B 55.0(2) . .
Mn4 Ca4 Sb3 120.41(17) . .
Mn6A Ca4 Sb3 120.6(2) . .
Sb9B Ca4 Sb3 175.57(18) . .
Mn4 Ca4 Sb9A 52.71(13) . .
Mn6A Ca4 Sb9A 66.3(2) . .
Sb9B Ca4 Sb9A 11.31(6) . .
Sb3 Ca4 Sb9A 173.12(16) . .
Mn4 Ca4 Sb8 52.63(8) . 5_666
Mn6A Ca4 Sb8 128.59(11) . 5_666
Sb9B Ca4 Sb8 94.16(11) . 5_666
Sb3 Ca4 Sb8 89.00(9) . 5_666
Sb9A Ca4 Sb8 86.09(10) . 5_666
Mn4 Ca4 Sb8 52.63(8) . 5_656
Mn6A Ca4 Sb8 128.59(11) . 5_656
Sb9B Ca4 Sb8 94.16(11) . 5_656
Sb3 Ca4 Sb8 89.00(9) . 5_656
Sb9A Ca4 Sb8 86.09(10) . 5_656
Sb8 Ca4 Sb8 88.84(11) 5_666 5_656
Mn4 Ca4 Sb5 128.25(9) . 5_666
Mn6A Ca4 Sb5 50.26(10) . 5_666
Sb9B Ca4 Sb5 85.58(10) . 5_666
Sb3 Ca4 Sb5 91.19(9) . 5_666
Sb9A Ca4 Sb5 93.83(10) . 5_666
Sb8 Ca4 Sb5 92.49(2) 5_666 5_666
Sb8 Ca4 Sb5 178.65(11) 5_656 5_666
Mn4 Ca4 Sb5 128.25(9) . 5_656
Mn6A Ca4 Sb5 50.26(10) . 5_656
Sb9B Ca4 Sb5 85.58(10) . 5_656
Sb3 Ca4 Sb5 91.19(9) . 5_656
Sb9A Ca4 Sb5 93.83(10) . 5_656
Sb8 Ca4 Sb5 178.65(11) 5_666 5_656
Sb8 Ca4 Sb5 92.49(3) 5_656 5_656
Sb5 Ca4 Sb5 86.17(11) 5_666 5_656
Mn4 Ca4 Ca8 173.30(18) . .
Mn6A Ca4 Ca8 67.7(2) . .
Sb9B Ca4 Ca8 122.68(16) . .
Sb3 Ca4 Ca8 52.89(10) . .
Sb9A Ca4 Ca8 133.99(16) . .
Sb8 Ca4 Ca8 123.98(9) 5_666 .
Sb8 Ca4 Ca8 123.98(9) 5_656 .
Sb5 Ca4 Ca8 55.27(8) 5_666 .
Sb5 Ca4 Ca8 55.27(8) 5_656 .
Mn4 Ca4 Ca3 55.87(13) . .
Mn6A Ca4 Ca3 174.9(2) . .
Sb9B Ca4 Ca3 119.89(15) . .
Sb3 Ca4 Ca3 64.54(9) . .
Sb9A Ca4 Ca3 108.58(13) . .
Sb8 Ca4 Ca3 49.29(6) 5_666 .
Sb8 Ca4 Ca3 49.29(6) 5_656 .
Sb5 Ca4 Ca3 131.92(7) 5_666 .
Sb5 Ca4 Ca3 131.92(7) 5_656 .
Ca8 Ca4 Ca3 117.43(13) . .
Mn4 Ca4 Ca1 35.86(10) . 3_556
Mn6A Ca4 Ca1 93.85(19) . 3_556
Sb9B Ca4 Ca1 46.33(11) . 3_556
Sb3 Ca4 Ca1 137.06(12) . 3_556
Sb9A Ca4 Ca1 38.00(9) . 3_556
Sb8 Ca4 Ca1 48.13(9) 5_666 3_556
Sb8 Ca4 Ca1 87.97(12) 5_656 3_556
Sb5 Ca4 Ca1 92.79(9) 5_666 3_556
Sb5 Ca4 Ca1 131.72(13) 5_656 3_556
Ca8 Ca4 Ca1 148.05(11) . 3_556
Ca3 Ca4 Ca1 81.62(12) . 3_556
Sb7 Ca5 Sb7 92.52(10) 5_666 5_656
Sb7 Ca5 Sb3 89.92(3) 5_666 5_666
Sb7 Ca5 Sb3 177.56(10) 5_656 5_666
Sb7 Ca5 Sb3 177.56(10) 5_666 5_656
Sb7 Ca5 Sb3 89.92(3) 5_656 5_656
Sb3 Ca5 Sb3 87.65(9) 5_666 5_656
Sb7 Ca5 Sb1 86.07(8) 5_666 .
Sb7 Ca5 Sb1 86.07(8) 5_656 .
Sb3 Ca5 Sb1 94.11(8) 5_666 .
Sb3 Ca5 Sb1 94.11(8) 5_656 .
Sb7 Ca5 Sb2 82.60(8) 5_666 .
Sb7 Ca5 Sb2 82.60(8) 5_656 .
Sb3 Ca5 Sb2 97.72(9) 5_666 .
Sb3 Ca5 Sb2 97.72(9) 5_656 .
Sb1 Ca5 Sb2 163.57(13) . .
Sb7 Ca5 Mn2 131.71(6) 5_666 .
Sb7 Ca5 Mn2 131.71(6) 5_656 .
Sb3 Ca5 Mn2 46.02(5) 5_666 .
Sb3 Ca5 Mn2 46.02(5) 5_656 .
Sb1 Ca5 Mn2 111.45(11) . .
Sb2 Ca5 Mn2 84.98(9) . .
Sb7 Ca5 Mn3 40.44(10) 5_666 5_666
Sb7 Ca5 Mn3 96.83(12) 5_656 5_666
Sb3 Ca5 Mn3 85.03(9) 5_666 5_666
Sb3 Ca5 Mn3 139.17(15) 5_656 5_666
Sb1 Ca5 Mn3 126.43(12) . 5_666
Sb2 Ca5 Mn3 44.09(9) . 5_666
Mn2 Ca5 Mn3 105.80(13) . 5_666
Sb7 Ca5 Mn3 96.83(12) 5_666 5_656
Sb7 Ca5 Mn3 40.44(10) 5_656 5_656
Sb3 Ca5 Mn3 139.17(15) 5_666 5_656
Sb3 Ca5 Mn3 85.03(9) 5_656 5_656
Sb1 Ca5 Mn3 126.43(12) . 5_656
Sb2 Ca5 Mn3 44.09(9) . 5_656
Mn2 Ca5 Mn3 105.80(13) . 5_656
Mn3 Ca5 Mn3 75.03(15) 5_666 5_656
Sb7 Ca5 Mn5 42.26(8) 5_666 5_666
Sb7 Ca5 Mn5 97.69(11) 5_656 5_666
Sb3 Ca5 Mn5 84.13(7) 5_666 5_666
Sb3 Ca5 Mn5 137.32(13) 5_656 5_666
Sb1 Ca5 Mn5 45.16(7) . 5_666
Sb2 Ca5 Mn5 124.86(10) . 5_666
Mn2 Ca5 Mn5 127.06(10) . 5_666
Mn3 Ca5 Mn5 81.70(11) 5_666 5_666
Mn3 Ca5 Mn5 126.31(15) 5_656 5_666
Sb7 Ca5 Mn5 97.69(11) 5_666 5_656
Sb7 Ca5 Mn5 42.26(8) 5_656 5_656
Sb3 Ca5 Mn5 137.32(13) 5_666 5_656
Sb3 Ca5 Mn5 84.13(7) 5_656 5_656
Sb1 Ca5 Mn5 45.16(7) . 5_656
Sb2 Ca5 Mn5 124.86(10) . 5_656
Mn2 Ca5 Mn5 127.06(10) . 5_656
Mn3 Ca5 Mn5 126.31(15) 5_666 5_656
Mn3 Ca5 Mn5 81.70(12) 5_656 5_656
Mn5 Ca5 Mn5 74.41(11) 5_666 5_656
Sb7 Ca5 Ca2 51.67(6) 5_666 .
Sb7 Ca5 Ca2 51.67(6) 5_656 .
Sb3 Ca5 Ca2 130.33(7) 5_666 .
Sb3 Ca5 Ca2 130.33(7) 5_656 .
Sb1 Ca5 Ca2 110.53(11) . .
Sb2 Ca5 Ca2 53.04(8) . .
Mn2 Ca5 Ca2 138.01(13) . .
Mn3 Ca5 Ca2 45.52(9) 5_666 .
Mn3 Ca5 Ca2 45.52(9) 5_656 .
Mn5 Ca5 Ca2 84.29(11) 5_666 .
Mn5 Ca5 Ca2 84.29(11) 5_656 .
Mn3 Ca6 Sb2 52.92(9) 6_557 2_565
Mn3 Ca6 Sb2 52.92(9) 6_557 2
Sb2 Ca6 Sb2 91.20(12) 2_565 2
Mn3 Ca6 Sb6 128.51(11) 6_557 5_666
Sb2 Ca6 Sb6 89.06(3) 2_565 5_666
Sb2 Ca6 Sb6 178.03(18) 2 5_666
Mn3 Ca6 Sb6 128.51(11) 6_557 5_656
Sb2 Ca6 Sb6 178.03(18) 2_565 5_656
Sb2 Ca6 Sb6 89.06(3) 2 5_656
Sb6 Ca6 Sb6 90.61(12) 5_666 5_656
Mn3 Ca6 Sb4 64.46(17) 6_557 .
Sb2 Ca6 Sb4 93.46(11) 2_565 .
Sb2 Ca6 Sb4 93.46(11) 2 .
Sb6 Ca6 Sb4 88.47(9) 5_666 .
Sb6 Ca6 Sb4 88.47(9) 5_656 .
Mn3 Ca6 Sb4 118.23(19) 6_557 6_557
Sb2 Ca6 Sb4 88.42(9) 2_565 6_557
Sb2 Ca6 Sb4 88.42(9) 2 6_557
Sb6 Ca6 Sb4 89.64(11) 5_666 6_557
Sb6 Ca6 Sb4 89.64(11) 5_656 6_557
Sb4 Ca6 Sb4 177.31(15) . 6_557
Mn3 Ca6 Ca3 171.5(2) 6_557 .
Sb2 Ca6 Ca3 122.92(11) 2_565 .
Sb2 Ca6 Ca3 122.92(11) 2 .
Sb6 Ca6 Ca3 55.45(8) 5_666 .
Sb6 Ca6 Ca3 55.45(8) 5_656 .
Sb4 Ca6 Ca3 124.08(14) . .
Sb4 Ca6 Ca3 53.23(10) 6_557 .
Mn3 Ca6 Ca7 55.80(16) 6_557 6_557
Sb2 Ca6 Ca7 50.77(6) 2_565 6_557
Sb2 Ca6 Ca7 50.77(6) 2 6_557
Sb6 Ca6 Ca7 128.35(8) 5_666 6_557
Sb6 Ca6 Ca7 128.35(8) 5_656 6_557
Sb4 Ca6 Ca7 120.27(15) . 6_557
Sb4 Ca6 Ca7 62.42(9) 6_557 6_557
Ca3 Ca6 Ca7 115.65(14) . 6_557
Mn3 Ca6 Ca7 127.2(2) 6_557 .
Sb2 Ca6 Ca7 130.32(7) 2_565 .
Sb2 Ca6 Ca7 130.32(7) 2 .
Sb6 Ca6 Ca7 50.44(6) 5_666 .
Sb6 Ca6 Ca7 50.44(6) 5_656 .
Sb4 Ca6 Ca7 62.70(9) . .
Sb4 Ca6 Ca7 114.61(14) 6_557 .
Ca3 Ca6 Ca7 61.38(10) . .
Ca7 Ca6 Ca7 177.03(16) 6_557 .
Sb3 Ca7 Sb2 105.42(9) . 5_666
Sb3 Ca7 Sb2 105.42(9) . 5_656
Sb2 Ca7 Sb2 92.92(10) 5_666 5_656
Sb3 Ca7 Sb6 93.54(8) . 5_666
Sb2 Ca7 Sb6 84.54(3) 5_666 5_666
Sb2 Ca7 Sb6 160.84(13) 5_656 5_666
Sb3 Ca7 Sb6 93.54(8) . 5_656
Sb2 Ca7 Sb6 160.84(13) 5_666 5_656
Sb2 Ca7 Sb6 84.54(3) 5_656 5_656
Sb6 Ca7 Sb6 91.64(10) 5_666 5_656
Sb3 Ca7 Mn1 135.52(6) . 5_666
Sb2 Ca7 Mn1 51.63(6) 5_666 5_666
Sb2 Ca7 Mn1 112.48(11) 5_656 5_666
Sb6 Ca7 Mn1 51.89(6) 5_666 5_666
Sb6 Ca7 Mn1 112.03(12) 5_656 5_666
Sb3 Ca7 Mn1 135.52(6) . 5_656
Sb2 Ca7 Mn1 112.48(11) 5_666 5_656
Sb2 Ca7 Mn1 51.63(6) 5_656 5_656
Sb6 Ca7 Mn1 112.03(12) 5_666 5_656
Sb6 Ca7 Mn1 51.89(6) 5_656 5_656
Mn1 Ca7 Mn1 87.55(11) 5_666 5_656
Sb3 Ca7 Mn3 95.20(15) . .
Sb2 Ca7 Mn3 48.93(6) 5_666 .
Sb2 Ca7 Mn3 48.93(6) 5_656 .
Sb6 Ca7 Mn3 133.29(6) 5_666 .
Sb6 Ca7 Mn3 133.29(6) 5_656 .
Mn1 Ca7 Mn3 92.62(12) 5_666 .
Mn1 Ca7 Mn3 92.62(12) 5_656 .
Sb3 Ca7 Mn2 46.87(6) . 5_666
Sb2 Ca7 Mn2 87.89(5) 5_666 5_666
Sb2 Ca7 Mn2 150.85(13) 5_656 5_666
Sb6 Ca7 Mn2 48.21(6) 5_666 5_666
Sb6 Ca7 Mn2 103.54(10) 5_656 5_666
Mn1 Ca7 Mn2 90.70(6) 5_666 5_666
Mn1 Ca7 Mn2 151.75(13) 5_656 5_666
Mn3 Ca7 Mn2 115.63(12) . 5_666
Sb3 Ca7 Mn2 46.87(6) . 5_656
Sb2 Ca7 Mn2 150.85(13) 5_666 5_656
Sb2 Ca7 Mn2 87.88(5) 5_656 5_656
Sb6 Ca7 Mn2 103.54(10) 5_666 5_656
Sb6 Ca7 Mn2 48.21(6) 5_656 5_656
Mn1 Ca7 Mn2 151.75(13) 5_666 5_656
Mn1 Ca7 Mn2 90.70(6) 5_656 5_656
Mn3 Ca7 Mn2 115.63(12) . 5_656
Mn2 Ca7 Mn2 77.78(9) 5_666 5_656
Sb3 Ca7 Ca3 66.72(9) . .
Sb2 Ca7 Ca3 133.54(5) 5_666 .
Sb2 Ca7 Ca3 133.54(5) 5_656 .
Sb6 Ca7 Ca3 52.17(6) 5_666 .
Sb6 Ca7 Ca3 52.18(6) 5_656 .
Mn1 Ca7 Ca3 100.38(10) 5_666 .
Mn1 Ca7 Ca3 100.38(10) 5_656 .
Mn3 Ca7 Ca3 161.92(17) . .
Mn2 Ca7 Ca3 52.26(7) 5_666 .
Mn2 Ca7 Ca3 52.26(7) 5_656 .
Sb3 Ca7 Ca6 138.84(14) . 6_657
Sb2 Ca7 Ca6 51.80(6) 5_666 6_657
Sb2 Ca7 Ca6 51.80(6) 5_656 6_657
Sb6 Ca7 Ca6 114.23(9) 5_666 6_657
Sb6 Ca7 Ca6 114.23(9) 5_656 6_657
Mn1 Ca7 Ca6 62.34(8) 5_666 6_657
Mn1 Ca7 Ca6 62.34(8) 5_656 6_657
Mn3 Ca7 Ca6 43.64(15) . 6_657
Mn2 Ca7 Ca6 139.43(6) 5_666 6_657
Mn2 Ca7 Ca6 139.43(6) 5_656 6_657
Ca3 Ca7 Ca6 154.44(14) . 6_657
Sb3 Ca8 Mn6B 132.71(8) . 5_666
Sb3 Ca8 Mn6B 132.71(8) . 5_656
Mn6B Ca8 Mn6B 93.72(16) 5_666 5_656
Sb3 Ca8 Sb1 101.33(11) . 5_666
Mn6B Ca8 Sb1 52.54(9) 5_666 5_666
Mn6B Ca8 Sb1 117.12(15) 5_656 5_666
Sb3 Ca8 Sb1 101.33(11) . 5_656
Mn6B Ca8 Sb1 117.12(15) 5_666 5_656
Mn6B Ca8 Sb1 52.54(9) 5_656 5_656
Sb1 Ca8 Sb1 93.63(12) 5_666 5_656
Sb3 Ca8 Mn6B 121.62(16) . .
Mn6B Ca8 Mn6B 64.55(13) 5_666 .
Mn6B Ca8 Mn6B 64.55(13) 5_656 .
Sb1 Ca8 Mn6B 117.08(11) 5_666 .
Sb1 Ca8 Mn6B 117.08(11) 5_656 .
Sb3 Ca8 Sb5 93.69(10) . 5_666
Mn6B Ca8 Sb5 52.30(9) 5_666 5_666
Mn6B Ca8 Sb5 113.52(15) 5_656 5_666
Sb1 Ca8 Sb5 87.33(4) 5_666 5_666
Sb1 Ca8 Sb5 164.44(16) 5_656 5_666
Mn6B Ca8 Sb5 49.79(7) . 5_666
Sb3 Ca8 Sb5 93.69(10) . 5_656
Mn6B Ca8 Sb5 113.52(15) 5_666 5_656
Mn6B Ca8 Sb5 52.30(9) 5_656 5_656
Sb1 Ca8 Sb5 164.44(16) 5_666 5_656
Sb1 Ca8 Sb5 87.33(4) 5_656 5_656
Mn6B Ca8 Sb5 49.79(7) . 5_656
Sb5 Ca8 Sb5 87.66(11) 5_666 5_656
Sb3 Ca8 Mn5 91.41(14) . .
Mn6B Ca8 Mn5 94.03(13) 5_666 .
Mn6B Ca8 Mn5 94.03(13) 5_656 .
Sb1 Ca8 Mn5 48.69(6) 5_666 .
Sb1 Ca8 Mn5 48.69(6) 5_656 .
Mn6B Ca8 Mn5 146.97(18) . .
Sb5 Ca8 Mn5 135.78(6) 5_666 .
Sb5 Ca8 Mn5 135.78(6) 5_656 .
Sb3 Ca8 Sb5 170.22(15) . .
Mn6B Ca8 Sb5 46.91(8) 5_666 .
Mn6B Ca8 Sb5 46.91(8) 5_656 .
Sb1 Ca8 Sb5 85.28(9) 5_666 .
Sb1 Ca8 Sb5 85.28(9) 5_656 .
Mn6B Ca8 Sb5 48.60(10) . .
Sb5 Ca8 Sb5 79.32(9) 5_666 .
Sb5 Ca8 Sb5 79.32(9) 5_656 .
Mn5 Ca8 Sb5 98.36(13) . .
Sb3 Ca8 Ca4 55.15(9) . .
Mn6B Ca8 Ca4 108.43(13) 5_666 .
Mn6B Ca8 Ca4 108.43(13) 5_656 .
Sb1 Ca8 Ca4 130.56(7) 5_666 .
Sb1 Ca8 Ca4 130.56(7) 5_656 .
Mn6B Ca8 Ca4 66.47(13) . .
Sb5 Ca8 Ca4 56.44(7) 5_666 .
Sb5 Ca8 Ca4 56.44(7) 5_656 .
Mn5 Ca8 Ca4 146.56(17) . .
Sb5 Ca8 Ca4 115.08(13) . .
Sb3 Ca8 Mn6A 140.49(12) . 5_666
Mn6B Ca8 Mn6A 18.61(15) 5_666 5_666
Mn6B Ca8 Mn6A 86.29(15) 5_656 5_666
Sb1 Ca8 Mn6A 43.82(14) 5_666 5_666
Sb1 Ca8 Mn6A 99.26(16) 5_656 5_666
Mn6B Ca8 Mn6A 76.27(18) . 5_666
Sb5 Ca8 Mn6A 70.87(14) 5_666 5_666
Sb5 Ca8 Mn6A 120.70(18) 5_656 5_666
Mn5 Ca8 Mn6A 77.57(18) . 5_666
Sb5 Ca8 Mn6A 43.36(12) . 5_666
Ca4 Ca8 Mn6A 127.02(16) . 5_666
Sb9B Ca9 Sb9B 105.1(2) 5_666 5_656
Sb9B Ca9 Mn6A 59.08(18) 5_666 5_666
Sb9B Ca9 Mn6A 135.2(3) 5_656 5_666
Sb9B Ca9 Mn6A 135.2(3) 5_666 5_656
Sb9B Ca9 Mn6A 59.08(18) 5_656 5_656
Mn6A Ca9 Mn6A 100.8(3) 5_666 5_656
Sb9B Ca9 Mn5 122.32(14) 5_666 .
Sb9B Ca9 Mn5 122.32(14) 5_656 .
Mn6A Ca9 Mn5 98.7(2) 5_666 .
Mn6A Ca9 Mn5 98.7(2) 5_656 .
Sb9B Ca9 Sb9A 95.74(15) 5_666 1_655
Sb9B Ca9 Sb9A 95.74(15) 5_656 1_655
Mn6A Ca9 Sb9A 125.57(19) 5_666 1_655
Mn6A Ca9 Sb9A 125.57(18) 5_656 1_655
Mn5 Ca9 Sb9A 52.10(14) . 1_655
Sb9B Ca9 Sb9A 8.87(5) 5_666 5_666
Sb9B Ca9 Sb9A 96.50(17) 5_656 5_666
Mn6A Ca9 Sb9A 66.75(18) 5_666 5_666
Mn6A Ca9 Sb9A 132.4(3) 5_656 5_666
Mn5 Ca9 Sb9A 127.89(13) . 5_666
Sb9A Ca9 Sb9A 94.60(13) 1_655 5_666
Sb9B Ca9 Sb9A 96.50(17) 5_666 5_656
Sb9B Ca9 Sb9A 8.87(5) 5_656 5_656
Mn6A Ca9 Sb9A 132.4(3) 5_666 5_656
Mn6A Ca9 Sb9A 66.75(18) 5_656 5_656
Mn5 Ca9 Sb9A 127.89(13) . 5_656
Sb9A Ca9 Sb9A 94.60(13) 1_655 5_656
Sb9A Ca9 Sb9A 87.83(15) 5_666 5_656
Sb9B Ca9 Sb5 91.04(15) 5_666 .
Sb9B Ca9 Sb5 91.04(15) 5_656 .
Mn6A Ca9 Sb5 51.60(17) 5_666 .
Mn6A Ca9 Sb5 51.60(17) 5_656 .
Mn5 Ca9 Sb5 116.72(19) . .
Sb9A Ca9 Sb5 168.82(19) 1_655 .
Sb9A Ca9 Sb5 93.45(13) 5_666 .
Sb9A Ca9 Sb5 93.45(13) 5_656 .
Sb9B Ca9 Sb9B 89.07(15) 5_666 1_655
Sb9B Ca9 Sb9B 89.07(15) 5_656 1_655
Mn6A Ca9 Sb9B 128.36(17) 5_666 1_655
Mn6A Ca9 Sb9B 128.36(17) 5_656 1_655
Mn5 Ca9 Sb9B 63.10(16) . 1_655
Sb9A Ca9 Sb9B 11.00(6) 1_655 1_655
Sb9A Ca9 Sb9B 86.68(13) 5_666 1_655
Sb9A Ca9 Sb9B 86.68(13) 5_656 1_655
Sb5 Ca9 Sb9B 179.8(2) . 1_655
Sb9B Ca9 Sb1 84.57(7) 5_666 5_666
Sb9B Ca9 Sb1 170.25(16) 5_656 5_666
Mn6A Ca9 Sb1 48.99(19) 5_666 5_666
Mn6A Ca9 Sb1 113.1(2) 5_656 5_666
Mn5 Ca9 Sb1 50.69(9) . 5_666
Sb9A Ca9 Sb1 84.35(12) 1_655 5_666
Sb9A Ca9 Sb1 93.20(4) 5_666 5_666
Sb9A Ca9 Sb1 178.57(17) 5_656 5_666
Sb5 Ca9 Sb1 87.46(12) . 5_666
Sb9B Ca9 Sb1 92.40(14) 1_655 5_666
Sb9B Ca9 Sb1 170.25(16) 5_666 5_656
Sb9B Ca9 Sb1 84.57(7) 5_656 5_656
Mn6A Ca9 Sb1 113.1(2) 5_666 5_656
Mn6A Ca9 Sb1 48.99(19) 5_656 5_656
Mn5 Ca9 Sb1 50.69(9) . 5_656
Sb9A Ca9 Sb1 84.35(12) 1_655 5_656
Sb9A Ca9 Sb1 178.57(17) 5_666 5_656
Sb9A Ca9 Sb1 93.20(4) 5_656 5_656
Sb5 Ca9 Sb1 87.46(12) . 5_656
Sb9B Ca9 Sb1 92.40(14) 1_655 5_656
Sb1 Ca9 Sb1 85.74(13) 5_666 5_656

loop_
_geom_bond_atom_site_label_1
_geom_bond_atom_site_label_2
_geom_bond_distance
_geom_bond_site_symmetry_2
Sb1 Mn6A 2.677(10) .
Sb1 Mn5 2.790(3) 5_666
Sb1 Mn5 2.790(3) 5_656
Sb1 Mn6B 2.805(4) .
Sb1 Ca8 3.170(3) 5_666
Sb1 Ca8 3.170(3) 5_656
Sb1 Ca1 3.243(6) .
Sb1 Ca1 3.243(6) 7_565
Sb1 Ca5 3.355(4) .
Sb1 Ca9 3.397(4) 5_666
Sb1 Ca9 3.397(4) 5_656
Sb2 Mn3 2.721(3) 5_666
Sb2 Mn3 2.721(4) 5_656
Sb2 Mn1 2.847(3) .
Sb2 Ca7 3.189(3) 5_666
Sb2 Ca7 3.189(3) 5_656
Sb2 Ca6 3.235(3) 2_564
Sb2 Ca6 3.235(3) 2_554
Sb2 Ca2 3.366(4) .
Sb2 Ca5 3.381(4) .
Sb3 Mn2 2.7656(17) 5_666
Sb3 Mn2 2.7656(17) 5_656
Sb3 Ca8 3.164(5) .
Sb3 Ca7 3.172(4) .
Sb3 Ca4 3.256(4) .
Sb3 Ca5 3.338(3) 5_666
Sb3 Ca5 3.338(3) 5_656
Sb4 Mn1 2.7544(17) 5_666
Sb4 Mn1 2.7544(17) 5_656
Sb4 Ca3 3.200(4) 6_657
Sb4 Ca2 3.255(3) 2_565
Sb4 Ca2 3.255(3) 2
Sb4 Ca6 3.299(5) .
Sb4 Ca6 3.467(5) 6_657
Sb5 Mn6B 2.765(3) 5_666
Sb5 Mn6B 2.765(3) 5_656
Sb5 Mn6A 2.773(5) 5_666
Sb5 Mn6A 2.773(5) 5_656
Sb5 Mn6B 2.871(4) .
Sb5 Ca9 3.334(6) .
Sb5 Ca8 3.337(3) 5_666
Sb5 Ca8 3.338(3) 5_656
Sb5 Ca4 3.384(3) 5_666
Sb5 Ca4 3.384(3) 5_656
Sb5 Ca8 3.678(5) .
Sb6 Mn2 2.851(3) .
Sb6 Mn1 2.874(3) .
Sb6 Ca7 3.223(3) 5_666
Sb6 Ca7 3.223(3) 5_656
Sb6 Ca3 3.239(3) 5_666
Sb6 Ca3 3.239(3) 5_656
Sb6 Ca6 3.251(3) 5_666
Sb6 Ca6 3.251(3) 5_656
Sb7 Mn3 2.482(7) .
Sb7 Mn4 2.566(5) 1_655
Sb7 Mn5 2.598(5) .
Sb7 Ca1 3.192(5) 3_656
Sb7 Ca1 3.192(5) 5_656
Sb7 Ca5 3.199(3) 5_666
Sb7 Ca5 3.199(3) 5_656
Sb7 Ca2 3.244(3) 5_666
Sb7 Ca2 3.244(3) 5_656
Sb7 Ca1 3.709(5) 5_666
Sb7 Ca1 3.709(5) 3_646
Sb8 Mn4 2.829(3) 5_666
Sb8 Mn4 2.829(3) 5_656
Sb8 Mn2 2.834(3) .
Sb8 Ca3 3.169(3) 5_666
Sb8 Ca3 3.169(3) 5_656
Sb8 Ca1 3.209(6) 7_665
Sb8 Ca1 3.209(6) 1_655
Sb8 Ca4 3.302(3) 5_666
Sb8 Ca4 3.302(3) 5_656
Sb8 Ca2 3.405(4) 1_655
Sb9A Sb9B 0.640(3) .
Sb9A Ca1 2.628(6) 3_556
Sb9A Ca1 2.628(6) 5_556
Sb9A Mn5 2.794(6) 1_455
Sb9A Mn4 2.812(6) .
Sb9A Ca1 3.236(5) 5_566
Sb9A Ca1 3.236(5) 3_546
Sb9A Ca4 3.261(5) .
Sb9A Ca9 3.266(6) 1_455
Sb9A Ca9 3.332(4) 5_666
Sb9A Ca9 3.332(4) 5_656
Sb9B Ca9 2.911(4) 5_666
Sb9B Ca9 2.911(4) 5_656
Sb9B Mn6A 2.915(10) .
Sb9B Ca1 3.094(6) 3_556
Sb9B Ca1 3.094(6) 5_556
Sb9B Ca4 3.188(6) .
Sb9B Ca9 3.351(7) 1_455
Sb9B Ca1 3.625(6) 5_566
Sb9B Ca1 3.625(6) 3_546
Mn1 Sb4 2.7544(17) 5_666
Mn1 Sb4 2.7544(17) 5_656
Mn1 Ca7 3.341(3) 5_666
Mn1 Ca7 3.341(3) 5_656
Mn1 Ca2 3.727(5) 6_656
Mn2 Sb3 2.7656(17) 5_666
Mn2 Sb3 2.7656(17) 5_656
Mn2 Ca3 3.385(3) 5_666
Mn2 Ca3 3.385(3) 5_656
Mn2 Ca7 3.682(3) 5_666
Mn2 Ca7 3.682(3) 5_656
Mn2 Ca5 3.688(5) .
Mn3 Sb2 2.721(3) 5_666
Mn3 Sb2 2.721(3) 5_656
Mn3 Ca6 2.811(8) 6_657
Mn3 Ca2 3.040(5) 5_666
Mn3 Ca2 3.040(5) 5_656
Mn3 Ca7 3.369(8) .
Mn3 Ca5 3.795(6) 5_666
Mn3 Ca5 3.795(6) 5_656
Mn4 Ca1 2.530(6) 3_556
Mn4 Ca1 2.530(6) 5_556
Mn4 Sb7 2.566(5) 1_455
Mn4 Sb8 2.829(3) 5_666
Mn4 Sb8 2.829(3) 5_656
Mn4 Ca4 3.060(7) .
Mn4 Ca1 3.157(6) 5_566
Mn4 Ca1 3.157(6) 3_546
Mn4 Mn5 3.193(7) 1_455
Mn4 Ca3 3.476(7) .
Mn4 Ca2 3.810(5) 5_566
Mn5 Ca1 2.579(6) 3_656
Mn5 Ca1 2.579(6) 5_656
Mn5 Sb1 2.790(3) 5_666
Mn5 Sb1 2.790(3) 5_656
Mn5 Sb9A 2.794(6) 1_655
Mn5 Ca9 3.087(7) .
Mn5 Mn4 3.192(7) 1_655
Mn5 Ca1 3.196(6) 5_666
Mn5 Ca1 3.196(6) 3_646
Mn5 Ca8 3.546(7) .
Mn5 Ca5 3.822(5) 5_666
Mn6A Mn6B 1.300(10) .
Mn6A Sb5 2.773(5) 5_666
Mn6A Sb5 2.773(5) 5_656
Mn6A Ca9 2.999(7) 5_666
Mn6A Ca9 2.999(7) 5_656
Mn6A Ca4 3.123(10) .
Mn6A Ca8 3.820(8) 5_666
Mn6A Ca8 3.820(8) 5_656
Mn6B Sb5 2.765(3) 5_666
Mn6B Sb5 2.765(3) 5_656
Mn6B Ca8 3.168(4) 5_666
Mn6B Ca8 3.168(4) 5_656
Mn6B Ca8 3.225(6) .
Ca1 Ca1 0.772(10) 7_565
Ca1 Mn4 2.529(6) 5_556
Ca1 Mn5 2.579(6) 5_656
Ca1 Sb9A 2.628(6) 5_556
Ca1 Sb9B 3.094(6) 5_556
Ca1 Mn4 3.157(6) 5_566
Ca1 Sb7 3.192(5) 5_656
Ca1 Mn5 3.196(6) 5_666
Ca1 Sb8 3.209(6) 1_455
Ca1 Sb9A 3.236(5) 5_566
Ca1 Sb9B 3.625(6) 5_566
Ca2 Mn3 3.039(5) 5_666
Ca2 Mn3 3.040(5) 5_656
Ca2 Sb7 3.244(3) 5_666
Ca2 Sb7 3.244(3) 5_656
Ca2 Sb4 3.255(3) 2_564
Ca2 Sb4 3.255(3) 2_554
Ca2 Sb8 3.405(4) 1_455
Ca2 Mn1 3.727(5) 6_556
Ca2 Mn4 3.810(5) 5_566
Ca2 Mn4 3.810(5) 5_556
Ca2 Ca5 4.040(5) .
Ca3 Sb8 3.169(3) 5_666
Ca3 Sb8 3.169(3) 5_656
Ca3 Sb4 3.200(4) 6_557
Ca3 Sb6 3.239(3) 5_666
Ca3 Sb6 3.239(3) 5_656
Ca3 Mn2 3.385(3) 5_666
Ca3 Mn2 3.385(3) 5_656
Ca3 Ca6 3.666(6) .
Ca3 Ca7 3.979(5) .
Ca3 Ca2 4.045(4) 5_566
Ca3 Ca2 4.045(5) 5_556
Ca4 Sb8 3.302(3) 5_666
Ca4 Sb8 3.302(3) 5_656
Ca4 Sb5 3.384(3) 5_666
Ca4 Sb5 3.384(3) 5_656
Ca4 Ca8 3.773(6) .
Ca4 Ca1 4.265(7) 3_556
Ca5 Sb7 3.199(3) 5_666
Ca5 Sb7 3.199(3) 5_656
Ca5 Sb3 3.338(3) 5_666
Ca5 Sb3 3.338(3) 5_656
Ca5 Mn3 3.795(6) 5_666
Ca5 Mn3 3.795(6) 5_656
Ca5 Mn5 3.822(5) 5_666
Ca5 Mn5 3.822(5) 5_656
Ca6 Mn3 2.811(8) 6_557
Ca6 Sb2 3.235(3) 2_565
Ca6 Sb2 3.235(3) 2
Ca6 Sb6 3.251(3) 5_666
Ca6 Sb6 3.252(3) 5_656
Ca6 Sb4 3.467(5) 6_557
Ca6 Ca7 4.018(5) 6_557
Ca6 Ca7 4.096(6) .
Ca7 Sb2 3.189(3) 5_666
Ca7 Sb2 3.189(3) 5_656
Ca7 Sb6 3.223(3) 5_666
Ca7 Sb6 3.223(3) 5_656
Ca7 Mn1 3.341(3) 5_666
Ca7 Mn1 3.341(3) 5_656
Ca7 Mn2 3.681(3) 5_666
Ca7 Mn2 3.681(3) 5_656
Ca7 Ca6 4.018(5) 6_657
Ca8 Mn6B 3.168(4) 5_666
Ca8 Mn6B 3.168(4) 5_656
Ca8 Sb1 3.170(3) 5_666
Ca8 Sb1 3.170(3) 5_656
Ca8 Sb5 3.337(3) 5_666
Ca8 Sb5 3.337(3) 5_656
Ca8 Mn6A 3.820(8) 5_666
Ca9 Sb9B 2.911(4) 5_666
Ca9 Sb9B 2.911(4) 5_656
Ca9 Mn6A 2.999(7) 5_666
Ca9 Mn6A 2.999(7) 5_656
Ca9 Sb9A 3.265(6) 1_655
Ca9 Sb9A 3.332(4) 5_666
Ca9 Sb9A 3.332(4) 5_656
Ca9 Sb9B 3.351(7) 1_655
Ca9 Sb1 3.397(4) 5_666
Ca9 Sb1 3.397(4) 5_656
